data_7030762
loop_
_publ_author_name
'Katoh, Keiichi'
'Asano, Rina'
'Miura, Akira'
'Horii, Yoji'
'Morita, Takaumi'
'Breedlove, Brian K.'
'Yamashita, Masahiro'

_publ_section_title
;
 Effect of f-f interactions on quantum tunnelling of the magnetization:
 mono- and dinuclear Dy(iii) phthalocyaninato triple-decker
 single-molecule magnets with the same octacoordination environment.
;
_journal_issue 21
_journal_name_full 'Dalton transactions (Cambridge, England : 2003)'
_journal_page_first 7716
_journal_page_last 7725
_journal_paper_doi 10.1039/c4dt00042k
_journal_volume 43
_journal_year 2014
_chemical_formula_sum 'C196 H250 Dy N24 O26 Y'
_chemical_formula_weight 3609.61
_chemical_name_systematic
; 
 ? 
;
_space_group_IT_number 2
_symmetry_cell_setting triclinic
_symmetry_space_group_name_Hall '-P 1'
_symmetry_space_group_name_H-M 'P -1'
_atom_sites_solution_hydrogens geom
_atom_sites_solution_primary direct
_atom_sites_solution_secondary difmap
_audit_creation_method SHELXL-97
_cell_angle_alpha 107.3560(10)
_cell_angle_beta 90.5370(10)
_cell_angle_gamma 100.8650(10)
_cell_formula_units_Z 1
_cell_length_a 13.2019(8)
_cell_length_b 17.8511(11)
_cell_length_c 20.6088(12)
_cell_measurement_reflns_used 26183
_cell_measurement_temperature 90
_cell_measurement_theta_max 25.1566
_cell_measurement_theta_min 1.7833
_cell_volume 4541.4(5)
_computing_cell_refinement 'APEX2 v2013.4-1 (Bruker AXS)'
_computing_data_reduction 'SAINT V8.30C (Bruker AXS Inc., 2013)'
_computing_structure_refinement 'SHELXL-97 (Sheldrick, 1997)'
_computing_structure_solution 'SHELXS-97 (Sheldrick, 1990)'
_diffrn_ambient_temperature 91
_diffrn_detector_area_resol_mean 8.333
_diffrn_measured_fraction_theta_full 0.971
_diffrn_measured_fraction_theta_max 0.971
_diffrn_measurement_device_type 'Bruker SMART ApexII'
_diffrn_measurement_method 'phi and omega scans'
_diffrn_radiation_monochromator graphite
_diffrn_radiation_source 'fine-focus sealed tube'
_diffrn_radiation_type MoK\a
_diffrn_radiation_wavelength 0.71073
_diffrn_reflns_av_R_equivalents 0.0119
_diffrn_reflns_av_sigmaI/netI 0.0249
_diffrn_reflns_limit_h_max 16
_diffrn_reflns_limit_h_min -16
_diffrn_reflns_limit_k_max 22
_diffrn_reflns_limit_k_min -22
_diffrn_reflns_limit_l_max 21
_diffrn_reflns_limit_l_min -25
_diffrn_reflns_number 24073
_diffrn_reflns_theta_full 26.37
_diffrn_reflns_theta_max 26.37
_diffrn_reflns_theta_min 1.22
_diffrn_standards_decay_% none
_exptl_absorpt_coefficient_mu 0.802
_exptl_absorpt_correction_T_max 0.8370
_exptl_absorpt_correction_T_min 0.5488
_exptl_absorpt_correction_type multi-scan
_exptl_absorpt_process_details
;
XPREP; Bruker AXS
;
_exptl_crystal_colour black
_exptl_crystal_density_diffrn 1.320
_exptl_crystal_density_method 'not measured'
_exptl_crystal_description block
_exptl_crystal_F_000 1907
_exptl_crystal_size_max 0.50
_exptl_crystal_size_mid 0.33
_exptl_crystal_size_min 0.23
_refine_diff_density_max 2.143
_refine_diff_density_min -0.611
_refine_diff_density_rms 0.080
_refine_ls_extinction_method none
_refine_ls_goodness_of_fit_ref 1.066
_refine_ls_hydrogen_treatment mixed
_refine_ls_matrix_type full
_refine_ls_number_parameters 1150
_refine_ls_number_reflns 18048
_refine_ls_number_restraints 6
_refine_ls_restrained_S_all 1.068
_refine_ls_R_factor_all 0.0408
_refine_ls_R_factor_gt 0.0369
_refine_ls_shift/su_max 0.003
_refine_ls_shift/su_mean 0.000
_refine_ls_structure_factor_coef Fsqd
_refine_ls_weighting_details 'calc w=1/[\s^2^(Fo^2^)+(0.0593P)^2^+5.7133P] where P=(Fo^2^+2Fc^2^)/3'
_refine_ls_weighting_scheme calc
_refine_ls_wR_factor_gt 0.1033
_refine_ls_wR_factor_ref 0.1053
_reflns_number_gt 16671
_reflns_number_total 18048
_reflns_threshold_expression >2sigma(I)
_cod_data_source_file c4dt00042k2.cif
_cod_data_source_block 130806_0m_a
_cod_depositor_comments 'Adding full bibliography for 7030762.cif.'
_cod_database_code 7030762

loop_
_symmetry_equiv_pos_as_xyz
'x, y, z'
'-x, -y, -z'

loop_
_atom_site_label
_atom_site_type_symbol
_atom_site_fract_x
_atom_site_fract_y
_atom_site_fract_z
_atom_site_U_iso_or_equiv
_atom_site_adp_type
_atom_site_occupancy
_atom_site_symmetry_multiplicity
_atom_site_calc_flag
_atom_site_refinement_flags
_atom_site_disorder_assembly
_atom_site_disorder_group
Y001 Y 0.914551(11) 0.534088(8) 0.955654(7) 0.01031(5) Uani 0.50 1 d P . 1
Dy1 Dy 0.914551(11) 0.534088(8) 0.955654(7) 0.01031(5) Uani 0.50 1 d P . 2
O002 O 0.58502(14) 0.19779(10) 1.11690(9) 0.0177(4) Uani 1 1 d . . .
O003 O 0.58450(13) 0.32476(10) 1.21452(8) 0.0168(3) Uani 1 1 d . . .
O004 O 0.43507(13) 0.49366(10) 1.18707(8) 0.0173(3) Uani 1 1 d . . .
O005 O 0.53448(14) 0.63165(10) 1.25340(8) 0.0189(4) Uani 1 1 d . . .
O006 O 1.20773(15) 0.65141(11) 0.64074(9) 0.0231(4) Uani 1 1 d . . .
O007 O 0.88167(14) 0.09204(10) 0.70306(8) 0.0179(4) Uani 1 1 d . . .
O12 O 0.60568(14) 0.13703(10) 0.66633(9) 0.0200(4) Uani 1 1 d . . .
O13 O 0.48694(14) 0.13556(10) 0.76258(9) 0.0197(4) Uani 1 1 d . . .
O8 O 1.13755(14) 1.01479(10) 1.05622(9) 0.0194(4) Uani 1 1 d . . .
O9 O 1.03339(14) 1.00844(10) 1.15595(9) 0.0185(4) Uani 1 1 d . . .
N00C N 0.99279(14) 0.40672(10) 0.92211(9) 0.0086(3) Uani 1 1 d . . .
N00D N 0.92030(14) 0.67104(11) 0.97370(9) 0.0097(4) Uani 1 1 d . . .
N00E N 1.03447(14) 0.69945(11) 0.88842(9) 0.0097(4) Uani 1 1 d . . .
N00F N 0.81725(15) 0.69697(11) 1.07281(9) 0.0106(4) Uani 1 1 d . . .
N00G N 0.75807(14) 0.55995(11) 0.99939(9) 0.0096(4) Uani 1 1 d . . .
O11 O 1.01405(16) 0.17279(11) 0.64848(9) 0.0260(4) Uani 1 1 d . . .
N00I N 1.12638(14) 0.45633(11) 0.85584(9) 0.0091(4) Uani 1 1 d . . .
N00J N 0.64830(14) 0.42778(11) 0.95328(9) 0.0103(4) Uani 1 1 d . . .
O10 O 1.11850(16) 0.50893(11) 0.57713(9) 0.0266(4) Uani 1 1 d . . .
N00L N 0.78262(14) 0.44825(11) 0.87651(9) 0.0095(4) Uani 1 1 d . . .
N00M N 0.85227(14) 0.31286(11) 0.94886(9) 0.0092(4) Uani 1 1 d . . .
N00N N 0.94480(14) 0.55926(11) 0.85044(9) 0.0092(4) Uani 1 1 d . . .
N00O N 1.11339(14) 0.55681(10) 0.96401(9) 0.0082(3) Uani 1 1 d . . .
N00P N 0.86801(15) 0.42981(11) 0.77024(9) 0.0112(4) Uani 1 1 d . . .
C00Q C 0.93892(17) 0.28088(13) 0.84304(11) 0.0098(4) Uani 1 1 d . . .
C00R C 0.67208(17) 0.60264(13) 1.09693(11) 0.0115(4) Uani 1 1 d . . .
C00S C 0.76209(17) 0.34137(13) 1.05400(11) 0.0100(4) Uani 1 1 d . . .
C00T C 0.56276(18) 0.20280(14) 0.77645(12) 0.0148(5) Uani 1 1 d . . .
C00U C 0.76685(17) 0.40934(13) 1.10984(11) 0.0097(4) Uani 1 1 d . . .
C00V C 1.05016(17) 0.60662(13) 0.77586(11) 0.0109(4) Uani 1 1 d . . .
C00W C 0.94972(17) 0.79963(13) 1.04888(11) 0.0110(4) Uani 1 1 d . . .
C00X C 0.64560(18) 0.64288(13) 1.16154(12) 0.0130(4) Uani 1 1 d . . .
H1 H 0.6798 0.6947 1.1849 0.016 Uiso 1 1 calc R . .
C00Y C 0.62144(17) 0.52498(13) 1.06144(11) 0.0107(4) Uani 1 1 d . . .
C00Z C 1.07936(18) 0.94054(13) 1.04822(12) 0.0137(4) Uani 1 1 d . . .
C010 C 1.01158(17) 0.62600(13) 0.84359(11) 0.0098(4) Uani 1 1 d . . .
C011 C 0.64558(18) 0.33630(14) 1.16419(11) 0.0124(4) Uani 1 1 d . . .
C012 C 0.92346(17) 0.33381(12) 0.90912(11) 0.0090(4) Uani 1 1 d . . .
C013 C 1.01878(18) 0.93721(13) 1.10510(12) 0.0136(4) Uani 1 1 d . . .
C014 C 0.79780(17) 0.40708(13) 0.81059(11) 0.0107(4) Uani 1 1 d . . .
C015 C 1.15467(16) 0.52817(13) 0.90167(11) 0.0087(4) Uani 1 1 d . . .
C016 C 0.83615(17) 0.36353(12) 1.00817(11) 0.0093(4) Uani 1 1 d . . .
C017 C 0.64394(18) 0.26556(13) 1.10815(12) 0.0127(4) Uani 1 1 d . . .
C018 C 0.70012(17) 0.26773(13) 1.05192(11) 0.0116(4) Uani 1 1 d . . .
H2 H 0.6967 0.2223 1.0146 0.014 Uiso 1 1 calc R . .
C019 C 0.99077(17) 0.72004(13) 0.94757(11) 0.0098(4) Uani 1 1 d . . .
C01A C 0.67614(17) 0.49932(13) 1.00022(11) 0.0100(4) Uani 1 1 d . . .
C01B C 1.01713(17) 0.32276(13) 0.81542(11) 0.0107(4) Uani 1 1 d . . .
C01C C 0.72191(17) 0.33195(13) 0.78789(11) 0.0120(4) Uani 1 1 d . . .
C01D C 0.65840(17) 0.33095(13) 0.84130(11) 0.0110(4) Uani 1 1 d . . .
C01E C 0.89048(17) 0.71820(13) 1.03358(11) 0.0103(4) Uani 1 1 d . . .
C01F C 0.95287(18) 0.86738(13) 1.10552(12) 0.0124(4) Uani 1 1 d . . .
H3 H 0.9123 0.8654 1.1418 0.015 Uiso 1 1 calc R . .
C01G C 1.00170(17) 0.52812(13) 0.74114(11) 0.0119(4) Uani 1 1 d . . .
C01H C 1.07634(18) 0.87276(13) 0.99302(12) 0.0126(4) Uani 1 1 d . . .
H4 H 1.1162 0.8744 0.9563 0.015 Uiso 1 1 calc R . .
C01I C 0.53855(17) 0.48443(13) 1.08833(11) 0.0117(4) Uani 1 1 d . . .
H5 H 0.5035 0.4332 1.0641 0.014 Uiso 1 1 calc R . .
C01J C 0.56619(18) 0.60254(14) 1.18972(11) 0.0137(4) Uani 1 1 d . . .
C01K C 0.70755(17) 0.40854(13) 1.16543(11) 0.0107(4) Uani 1 1 d . . .
H6 H 0.7096 0.4547 1.2018 0.013 Uiso 1 1 calc R . .
C01L C 0.57694(18) 0.26615(13) 0.83636(12) 0.0134(4) Uani 1 1 d . . .
H7 H 0.5341 0.2657 0.8719 0.016 Uiso 1 1 calc R . .
C01M C 0.91996(19) 0.16834(13) 0.74382(12) 0.0139(4) Uani 1 1 d . . .
C01N C 0.88875(17) 0.20226(13) 0.80788(11) 0.0111(4) Uani 1 1 d . . .
H8 H 0.8368 0.1743 0.8269 0.013 Uiso 1 1 calc R . .
C01O C 1.02191(19) 0.49112(14) 0.67400(12) 0.0159(5) Uani 1 1 d . . .
H9 H 0.9898 0.4386 0.6511 0.019 Uiso 1 1 calc R . .
C01P C 0.62850(19) 0.20376(14) 0.72198(12) 0.0151(5) Uani 1 1 d . . .
C01Q C 0.69565(17) 0.40577(13) 0.89567(11) 0.0102(4) Uani 1 1 d . . .
C01R C 1.01118(17) 0.80157(13) 0.99438(11) 0.0110(4) Uani 1 1 d . . .
C01S C 1.14124(19) 0.61561(14) 0.67825(12) 0.0157(5) Uani 1 1 d . . .
C01T C 0.75540(17) 0.62442(13) 1.05610(11) 0.0108(4) Uani 1 1 d . . .
C01U C 1.05093(17) 0.40059(13) 0.86548(11) 0.0092(4) Uani 1 1 d . . .
C01V C 1.12121(18) 0.65155(13) 0.74500(11) 0.0124(4) Uani 1 1 d . . .
H10 H 1.1539 0.7038 0.7685 0.015 Uiso 1 1 calc R . .
C01W C 0.9971(2) 0.21296(14) 0.71397(12) 0.0164(5) Uani 1 1 d . . .
C01X C 1.04772(19) 0.28987(13) 0.74984(11) 0.0144(5) Uani 1 1 d . . .
H11 H 1.0996 0.3184 0.7312 0.017 Uiso 1 1 calc R . .
C01Y C 0.58508(19) 0.39275(14) 1.27340(12) 0.0156(5) Uani 1 1 d . . .
H12 H 0.5606 0.4347 1.2606 0.019 Uiso 1 1 calc R . .
H13 H 0.6544 0.4140 1.2950 0.019 Uiso 1 1 calc R . .
C01Z C 0.37582(18) 0.41453(14) 1.15534(12) 0.0156(5) Uani 1 1 d . . .
H14 H 0.4197 0.3753 1.1484 0.019 Uiso 1 1 calc R . .
H15 H 0.3442 0.4108 1.1115 0.019 Uiso 1 1 calc R . .
C020 C 0.93361(17) 0.50048(13) 0.78843(11) 0.0103(4) Uani 1 1 d . . .
O14 O 0.8095(2) 0.36276(16) 0.62463(12) 0.0529(7) Uani 1 1 d . . .
C022 C 1.3080(2) 1.14566(15) 0.97216(14) 0.0225(5) Uani 1 1 d . . .
H16 H 1.2652 1.1435 0.9329 0.027 Uiso 1 1 calc R . .
H17 H 1.3549 1.1092 0.9566 0.027 Uiso 1 1 calc R . .
C023 C 1.18955(19) 1.03034(14) 0.99964(13) 0.0169(5) Uani 1 1 d . . .
H18 H 1.1408 1.0185 0.9607 0.020 Uiso 1 1 calc R . .
H19 H 1.2415 0.9978 0.9868 0.020 Uiso 1 1 calc R . .
C024 C 0.70804(18) 0.26851(14) 0.72733(12) 0.0138(4) Uani 1 1 d . . .
H20 H 0.7507 0.2697 0.6918 0.017 Uiso 1 1 calc R . .
C025 C 0.5946(2) 0.70482(15) 1.29713(12) 0.0193(5) Uani 1 1 d . . .
H21 H 0.5855 0.7494 1.2815 0.023 Uiso 1 1 calc R . .
H22 H 0.6674 0.7023 1.2971 0.023 Uiso 1 1 calc R . .
C026 C 0.5134(2) 0.36292(14) 1.32138(12) 0.0173(5) Uani 1 1 d . . .
H23 H 0.4440 0.3444 1.2996 0.021 Uiso 1 1 calc R . .
H24 H 0.5355 0.3176 1.3299 0.021 Uiso 1 1 calc R . .
C027 C 1.0916(2) 0.53540(15) 0.64261(12) 0.0180(5) Uani 1 1 d . . .
C028 C 1.23941(19) 1.11847(14) 1.02329(13) 0.0186(5) Uani 1 1 d . . .
H25 H 1.2807 1.1299 1.0656 0.022 Uiso 1 1 calc R . .
H26 H 1.1854 1.1496 1.0328 0.022 Uiso 1 1 calc R . .
C029 C 0.29342(19) 0.39995(15) 1.20347(13) 0.0182(5) Uani 1 1 d . . .
H27 H 0.2489 0.4384 1.2081 0.022 Uiso 1 1 calc R . .
H28 H 0.3266 0.4089 1.2481 0.022 Uiso 1 1 calc R . .
C02A C 0.9659(2) 1.01532(14) 1.21038(12) 0.0179(5) Uani 1 1 d . . .
H29 H 0.9852 0.9881 1.2415 0.021 Uiso 1 1 calc R . .
H30 H 0.8949 0.9919 1.1927 0.021 Uiso 1 1 calc R . .
C02B C 0.51132(17) 0.52402(14) 1.15247(12) 0.0131(4) Uani 1 1 d . . .
C02C C 0.9775(2) 1.10427(14) 1.24652(13) 0.0211(5) Uani 1 1 d . . .
H31 H 1.0492 1.1263 1.2633 0.025 Uiso 1 1 calc R . .
H32 H 0.9359 1.1116 1.2856 0.025 Uiso 1 1 calc R . .
C02D C 0.8309(2) 1.12608(15) 1.17730(14) 0.0232(5) Uani 1 1 d . . .
H33 H 0.8174 1.0726 1.1462 0.035 Uiso 1 1 calc R . .
H34 H 0.8131 1.1622 1.1547 0.035 Uiso 1 1 calc R . .
H35 H 0.7902 1.1277 1.2158 0.035 Uiso 1 1 calc R . .
C02E C 0.6765(2) 0.12951(15) 0.61328(12) 0.0194(5) Uani 1 1 d . . .
H36 H 0.7462 0.1347 0.6318 0.023 Uiso 1 1 calc R . .
H37 H 0.6763 0.1706 0.5913 0.023 Uiso 1 1 calc R . .
C02F C 0.5922(2) 0.12280(14) 1.06856(13) 0.0188(5) Uani 1 1 d . . .
H38 H 0.6639 0.1214 1.0594 0.023 Uiso 1 1 calc R . .
H39 H 0.5538 0.1156 1.0261 0.023 Uiso 1 1 calc R . .
C02G C 0.6394(2) 0.04716(15) 0.56292(13) 0.0222(5) Uani 1 1 d . . .
H40 H 0.5758 0.0467 0.5387 0.027 Uiso 1 1 calc R . .
H41 H 0.6239 0.0084 0.5877 0.027 Uiso 1 1 calc R . .
C02H C 0.4130(2) 0.13219(15) 0.81248(13) 0.0199(5) Uani 1 1 d . . .
H42 H 0.3789 0.1775 0.8213 0.024 Uiso 1 1 calc R . .
H43 H 0.4468 0.1334 0.8549 0.024 Uiso 1 1 calc R . .
C02I C 0.5473(2) 0.05655(15) 1.09890(14) 0.0224(5) Uani 1 1 d . . .
H44 H 0.5596 0.0060 1.0694 0.027 Uiso 1 1 calc R . .
H45 H 0.5837 0.0670 1.1428 0.027 Uiso 1 1 calc R . .
C02J C 0.80375(19) 0.04311(13) 0.72900(12) 0.0161(5) Uani 1 1 d . . .
H46 H 0.7408 0.0643 0.7339 0.019 Uiso 1 1 calc R . .
H47 H 0.8274 0.0414 0.7731 0.019 Uiso 1 1 calc R . .
C02K C 0.2269(2) 0.31499(16) 1.17925(15) 0.0272(6) Uani 1 1 d . . .
H48 H 0.1612 0.3163 1.1998 0.033 Uiso 1 1 calc R . .
H49 H 0.2127 0.3003 1.1303 0.033 Uiso 1 1 calc R . .
C02L C 0.7844(2) -0.03988(14) 0.67769(13) 0.0200(5) Uani 1 1 d . . .
H50 H 0.7644 -0.0363 0.6335 0.024 Uiso 1 1 calc R . .
H51 H 0.8482 -0.0599 0.6737 0.024 Uiso 1 1 calc R . .
C02M C 1.3710(2) 1.23106(16) 1.00304(15) 0.0272(6) Uani 1 1 d . . .
H52 H 1.3249 1.2673 1.0186 0.041 Uiso 1 1 calc R . .
H53 H 1.4118 1.2464 0.9691 0.041 Uiso 1 1 calc R . .
H54 H 1.4157 1.2329 1.0407 0.041 Uiso 1 1 calc R . .
C02N C 0.9455(2) 1.15104(14) 1.20136(14) 0.0219(5) Uani 1 1 d . . .
H55 H 0.9863 1.1431 1.1619 0.026 Uiso 1 1 calc R . .
H56 H 0.9608 1.2077 1.2265 0.026 Uiso 1 1 calc R . .
C02O C 1.2526(2) 0.73439(16) 0.67188(14) 0.0241(6) Uani 1 1 d . . .
H57 H 1.2975 0.7409 0.7116 0.029 Uiso 1 1 calc R . .
H58 H 1.1988 0.7648 0.6863 0.029 Uiso 1 1 calc R . .
C02P C 0.4325(2) 0.04872(16) 1.10826(15) 0.0250(6) Uani 1 1 d . . .
H59 H 0.3965 0.0427 1.0652 0.030 Uiso 1 1 calc R . .
H60 H 0.4206 0.0976 1.1409 0.030 Uiso 1 1 calc R . .
C02Q C 0.3349(2) 0.05438(15) 0.78362(14) 0.0231(5) Uani 1 1 d . . .
H61 H 0.2853 0.0496 0.8173 0.028 Uiso 1 1 calc R . .
H62 H 0.3708 0.0102 0.7763 0.028 Uiso 1 1 calc R . .
C02R C 0.7013(3) -0.09861(16) 0.69691(16) 0.0320(7) Uani 1 1 d . . .
H63 H 0.6371 -0.0791 0.7004 0.038 Uiso 1 1 calc R . .
H64 H 0.7209 -0.1023 0.7411 0.038 Uiso 1 1 calc R . .
C02S C 1.1141(2) 0.41814(18) 0.46748(14) 0.0295(6) Uani 1 1 d . . .
H65 H 1.0931 0.4566 0.4481 0.035 Uiso 1 1 calc R . .
H66 H 1.1890 0.4294 0.4724 0.035 Uiso 1 1 calc R . .
C02T C 0.2763(2) 0.04625(16) 0.71695(14) 0.0255(6) Uani 1 1 d . . .
H67 H 0.3252 0.0454 0.6820 0.031 Uiso 1 1 calc R . .
H68 H 0.2279 -0.0047 0.7031 0.031 Uiso 1 1 calc R . .
C02U C 0.3872(2) -0.02238(18) 1.13313(16) 0.0328(7) Uani 1 1 d . . .
H69 H 0.3998 -0.0709 1.1015 0.049 Uiso 1 1 calc R . .
H70 H 0.3141 -0.0258 1.1363 0.049 Uiso 1 1 calc R . .
H71 H 0.4194 -0.0151 1.1772 0.049 Uiso 1 1 calc R . .
C02V C 1.3144(2) 0.76427(18) 0.61962(16) 0.0297(6) Uani 1 1 d . . .
H72 H 1.2681 0.7615 0.5818 0.036 Uiso 1 1 calc R . .
H73 H 1.3635 0.7302 0.6021 0.036 Uiso 1 1 calc R . .
C02W C 1.0842(3) 0.21582(18) 0.61284(14) 0.0329(7) Uani 1 1 d . B .
H74 H 1.1546 0.2247 0.6317 0.040 Uiso 1 1 calc R . .
H75 H 1.0668 0.2674 0.6170 0.040 Uiso 1 1 calc R . .
C02X C 0.7181(2) 0.02163(16) 0.51123(14) 0.0265(6) Uani 1 1 d . . .
H76 H 0.7829 0.0244 0.5352 0.032 Uiso 1 1 calc R . .
H77 H 0.7308 0.0583 0.4844 0.032 Uiso 1 1 calc R . .
C02Y C 0.5114(3) 0.42645(18) 1.38853(15) 0.0403(9) Uani 1 1 d . . .
H78 H 0.4911 0.4723 1.3800 0.048 Uiso 1 1 calc R . .
H79 H 0.5804 0.4440 1.4110 0.048 Uiso 1 1 calc R . .
C02Z C 1.0724(2) 0.42895(17) 0.53743(13) 0.0268(6) Uani 1 1 d . . .
H80 H 0.9977 0.4218 0.5343 0.032 Uiso 1 1 calc R . .
H81 H 1.0915 0.3905 0.5576 0.032 Uiso 1 1 calc R . .
C030 C 0.2170(2) 0.11268(17) 0.72035(15) 0.0288(6) Uani 1 1 d . . .
H82 H 0.1796 0.1222 0.7608 0.043 Uiso 1 1 calc R . .
H83 H 0.1692 0.0968 0.6810 0.043 Uiso 1 1 calc R . .
H84 H 0.2647 0.1609 0.7214 0.043 Uiso 1 1 calc R . .
C031 C 0.5583(3) 0.71591(18) 1.36760(14) 0.0319(7) Uani 1 1 d . . .
H85 H 0.4861 0.7200 1.3668 0.038 Uiso 1 1 calc R . .
H86 H 0.5973 0.7660 1.3979 0.038 Uiso 1 1 calc R . .
C032 C 0.6797(3) -0.06384(19) 0.46368(16) 0.0404(8) Uani 1 1 d . . .
H87 H 0.6684 -0.1004 0.4901 0.061 Uiso 1 1 calc R . .
H88 H 0.7306 -0.0781 0.4318 0.061 Uiso 1 1 calc R . .
H89 H 0.6161 -0.0665 0.4394 0.061 Uiso 1 1 calc R . .
C033 C 1.0767(3) 0.3345(2) 0.41874(16) 0.0397(8) Uani 1 1 d . . .
H90 H 1.0017 0.3220 0.4147 0.048 Uiso 1 1 calc R . .
H91 H 1.1006 0.2958 0.4364 0.048 Uiso 1 1 calc R . .
C034 C 0.4371(3) 0.39667(19) 1.43568(16) 0.0428(9) Uani 1 1 d . . .
H92 H 0.3693 0.3769 1.4129 0.064 Uiso 1 1 calc R . .
H93 H 0.4349 0.4400 1.4763 0.064 Uiso 1 1 calc R . .
H94 H 0.4604 0.3544 1.4476 0.064 Uiso 1 1 calc R . .
C035 C 0.2717(3) 0.25045(19) 1.19449(17) 0.0355(7) Uani 1 1 d . . .
H95 H 0.3371 0.2484 1.1748 0.053 Uiso 1 1 calc R . .
H96 H 0.2253 0.1998 1.1755 0.053 Uiso 1 1 calc R . .
H97 H 0.2813 0.2618 1.2429 0.053 Uiso 1 1 calc R . .
C036 C 0.6842(3) -0.18167(18) 0.64445(18) 0.0429(8) Uani 1 1 d . . .
H98 H 0.6640 -0.1783 0.6007 0.064 Uiso 1 1 calc R . .
H99 H 0.6308 -0.2173 0.6580 0.064 Uiso 1 1 calc R . .
H100 H 0.7472 -0.2016 0.6416 0.064 Uiso 1 1 calc R . .
C037 C 0.5700(3) 0.6481(2) 1.39611(17) 0.0434(9) Uani 1 1 d . . .
H101 H 0.5406 0.6576 1.4401 0.052 Uiso 1 1 calc R . .
H102 H 0.5303 0.5983 1.3660 0.052 Uiso 1 1 calc R . .
C038 C 1.1178(3) 0.3290(2) 0.34792(16) 0.0401(8) Uani 1 1 d . . .
H103 H 1.0914 0.3656 0.3296 0.060 Uiso 1 1 calc R . .
H104 H 1.0956 0.2754 0.3179 0.060 Uiso 1 1 calc R . .
H105 H 1.1920 0.3425 0.3522 0.060 Uiso 1 1 calc R . .
C039 C 1.3722(3) 0.8503(2) 0.6514(2) 0.0508(10) Uani 1 1 d . . .
H106 H 1.4201 0.8523 0.6882 0.061 Uiso 1 1 calc R . .
H107 H 1.3230 0.8835 0.6709 0.061 Uiso 1 1 calc R . .
C03A C 0.7398(3) 0.4176(3) 0.61906(19) 0.0540(10) Uani 1 1 d . . .
H108 H 0.7776 0.4726 0.6340 0.065 Uiso 1 1 calc R . .
H109 H 0.6827 0.4127 0.6478 0.065 Uiso 1 1 calc R . .
C03B C 1.0737(3) 0.1652(2) 0.53920(17) 0.0554(11) Uani 1 1 d . . .
H110 H 1.0752 0.1100 0.5358 0.066 Uiso 0.50 1 calc PR A 3
H111 H 1.1301 0.1849 0.5150 0.066 Uiso 0.50 1 calc PR A 3
H112 H 1.1042 0.2005 0.5137 0.066 Uiso 0.50 1 calc PR A 4
H113 H 1.1182 0.1269 0.5357 0.066 Uiso 0.50 1 calc PR A 4
C03C C 1.4320(3) 0.8846(3) 0.6002(3) 0.0741(16) Uani 1 1 d . . .
H114 H 1.4827 0.8532 0.5821 0.111 Uiso 1 1 calc R . .
H115 H 1.4659 0.9390 0.6226 0.111 Uiso 1 1 calc R . .
H116 H 1.3850 0.8830 0.5638 0.111 Uiso 1 1 calc R . .
C03D C 0.6808(3) 0.6386(3) 1.4046(3) 0.0680(14) Uani 1 1 d . . .
H117 H 0.7097 0.6264 1.3610 0.102 Uiso 1 1 calc R . .
H118 H 0.6819 0.5959 1.4238 0.102 Uiso 1 1 calc R . .
H119 H 0.7209 0.6876 1.4345 0.102 Uiso 1 1 calc R . .
C03E C 0.9693(6) 0.1707(5) 0.5085(4) 0.042(2) Uani 0.613(19) 1 d P B 3
H120 H 0.9695 0.2259 0.5111 0.051 Uiso 0.50 1 calc PR B 3
H121 H 0.9139 0.1537 0.5347 0.051 Uiso 0.50 1 calc PR B 3
C03F C 0.6994(4) 0.3953(4) 0.5458(2) 0.0776(15) Uani 1 1 d . . .
H122 H 0.7564 0.3982 0.5175 0.116 Uiso 1 1 calc R . .
H123 H 0.6569 0.4318 0.5412 0.116 Uiso 1 1 calc R . .
H124 H 0.6591 0.3417 0.5321 0.116 Uiso 1 1 calc R . .
C03G C 0.9821(10) 0.0641(10) 0.4314(5) 0.053(4) Uani 0.387(19) 1 d P B 4
H125 H 1.0161 0.0922 0.4019 0.079 Uiso 0.50 1 calc PR B 4
H126 H 0.9115 0.0417 0.4143 0.079 Uiso 0.50 1 calc PR B 4
H127 H 1.0168 0.0219 0.4327 0.079 Uiso 0.50 1 calc PR B 4
C40 C 0.9853(16) 0.1240(16) 0.5051(6) 0.102(8) Uani 0.387(19) 1 d PU B 4
H128 H 0.9439 0.1625 0.5024 0.122 Uiso 0.50 1 calc PR B 4
H129 H 0.9498 0.0936 0.5331 0.122 Uiso 0.50 1 calc PR B 4
C41 C 0.9492(8) 0.1164(8) 0.4318(3) 0.068(4) Uani 0.613(19) 1 d P B 3
H130 H 0.9941 0.1405 0.4040 0.102 Uiso 0.50 1 calc PR B 3
H131 H 0.8785 0.1114 0.4167 0.102 Uiso 0.50 1 calc PR B 3
H132 H 0.9627 0.0644 0.4280 0.102 Uiso 0.50 1 calc PR B 3

loop_
_atom_site_aniso_label
_atom_site_aniso_U_11
_atom_site_aniso_U_22
_atom_site_aniso_U_33
_atom_site_aniso_U_23
_atom_site_aniso_U_13
_atom_site_aniso_U_12
Y001 0.01089(8) 0.00880(8) 0.01055(8) 0.00247(5) 0.00131(5) 0.00102(5)
Dy1 0.01089(8) 0.00880(8) 0.01055(8) 0.00247(5) 0.00131(5) 0.00102(5)
O002 0.0220(9) 0.0101(8) 0.0182(8) 0.0033(7) 0.0091(7) -0.0023(7)
O003 0.0198(9) 0.0126(8) 0.0150(8) 0.0029(7) 0.0092(7) -0.0020(6)
O004 0.0144(8) 0.0196(9) 0.0144(8) 0.0030(7) 0.0058(6) -0.0016(7)
O005 0.0207(9) 0.0180(9) 0.0127(8) -0.0001(7) 0.0067(7) -0.0017(7)
O006 0.0282(10) 0.0201(9) 0.0189(9) 0.0064(7) 0.0122(8) -0.0016(7)
O007 0.0252(9) 0.0090(8) 0.0130(8) -0.0021(6) 0.0034(7) -0.0032(7)
O12 0.0199(9) 0.0146(8) 0.0175(9) -0.0023(7) 0.0040(7) -0.0043(7)
O13 0.0182(9) 0.0136(8) 0.0208(9) 0.0014(7) 0.0039(7) -0.0066(7)
O8 0.0242(9) 0.0102(8) 0.0200(9) 0.0028(7) 0.0039(7) -0.0029(7)
O9 0.0230(9) 0.0094(8) 0.0184(9) -0.0007(7) 0.0035(7) -0.0004(7)
N00C 0.0085(9) 0.0069(8) 0.0094(9) 0.0023(7) 0.0020(7) -0.0006(7)
N00D 0.0104(9) 0.0093(9) 0.0103(9) 0.0040(7) 0.0015(7) 0.0023(7)
N00E 0.0097(9) 0.0094(9) 0.0103(9) 0.0036(7) 0.0000(7) 0.0017(7)
N00F 0.0115(9) 0.0088(9) 0.0121(9) 0.0031(7) 0.0018(7) 0.0037(7)
N00G 0.0094(9) 0.0078(8) 0.0110(9) 0.0018(7) 0.0011(7) 0.0015(7)
O11 0.0395(12) 0.0152(9) 0.0126(9) -0.0046(7) 0.0115(8) -0.0065(8)
N00I 0.0105(9) 0.0079(8) 0.0088(8) 0.0026(7) 0.0011(7) 0.0015(7)
N00J 0.0084(9) 0.0114(9) 0.0110(9) 0.0035(7) 0.0000(7) 0.0017(7)
O10 0.0364(11) 0.0228(10) 0.0133(9) 0.0004(7) 0.0112(8) -0.0038(8)
N00L 0.0082(9) 0.0095(9) 0.0102(9) 0.0030(7) 0.0015(7) 0.0005(7)
N00M 0.0087(9) 0.0082(8) 0.0103(9) 0.0026(7) 0.0007(7) 0.0011(7)
N00N 0.0092(9) 0.0082(8) 0.0097(9) 0.0024(7) -0.0002(7) 0.0008(7)
N00O 0.0095(9) 0.0061(8) 0.0076(8) 0.0006(7) 0.0017(7) 0.0004(7)
N00P 0.0118(9) 0.0107(9) 0.0101(9) 0.0025(7) 0.0005(7) 0.0010(7)
C00Q 0.0116(11) 0.0089(10) 0.0092(10) 0.0027(8) 0.0011(8) 0.0029(8)
C00R 0.0100(11) 0.0117(10) 0.0144(11) 0.0055(9) 0.0027(8) 0.0038(8)
C00S 0.0091(10) 0.0110(10) 0.0102(10) 0.0043(8) 0.0008(8) 0.0012(8)
C00T 0.0127(11) 0.0108(10) 0.0182(12) 0.0036(9) -0.0006(9) -0.0027(8)
C00U 0.0086(10) 0.0090(10) 0.0124(10) 0.0050(8) 0.0003(8) 0.0018(8)
C00V 0.0105(11) 0.0110(10) 0.0115(10) 0.0037(8) 0.0008(8) 0.0024(8)
C00W 0.0111(11) 0.0081(10) 0.0140(11) 0.0034(8) -0.0001(8) 0.0023(8)
C00X 0.0130(11) 0.0115(10) 0.0138(11) 0.0030(9) 0.0025(9) 0.0024(8)
C00Y 0.0090(10) 0.0124(10) 0.0111(10) 0.0031(8) 0.0003(8) 0.0040(8)
C00Z 0.0126(11) 0.0087(10) 0.0191(12) 0.0052(9) -0.0013(9) -0.0005(8)
C010 0.0091(10) 0.0115(10) 0.0103(10) 0.0048(8) 0.0006(8) 0.0031(8)
C011 0.0110(11) 0.0158(11) 0.0113(10) 0.0059(9) 0.0036(8) 0.0020(8)
C012 0.0111(10) 0.0053(9) 0.0104(10) 0.0023(8) -0.0003(8) 0.0017(8)
C013 0.0167(12) 0.0094(10) 0.0138(11) 0.0011(9) -0.0011(9) 0.0042(9)
C014 0.0101(11) 0.0096(10) 0.0120(10) 0.0028(8) -0.0003(8) 0.0018(8)
C015 0.0082(10) 0.0096(10) 0.0096(10) 0.0046(8) 0.0019(8) 0.0022(8)
C016 0.0086(10) 0.0077(10) 0.0120(10) 0.0045(8) -0.0009(8) 0.0006(8)
C017 0.0119(11) 0.0093(10) 0.0158(11) 0.0047(9) 0.0011(9) -0.0022(8)
C018 0.0114(11) 0.0097(10) 0.0122(10) 0.0026(8) 0.0016(8) -0.0001(8)
C019 0.0089(10) 0.0093(10) 0.0116(10) 0.0039(8) -0.0008(8) 0.0014(8)
C01A 0.0079(10) 0.0119(10) 0.0115(10) 0.0050(8) 0.0002(8) 0.0026(8)
C01B 0.0115(11) 0.0078(10) 0.0116(10) 0.0013(8) 0.0002(8) 0.0016(8)
C01C 0.0109(11) 0.0108(10) 0.0136(11) 0.0039(9) -0.0004(8) 0.0002(8)
C01D 0.0106(11) 0.0104(10) 0.0113(10) 0.0025(8) -0.0011(8) 0.0018(8)
C01E 0.0109(11) 0.0089(10) 0.0114(10) 0.0027(8) -0.0003(8) 0.0032(8)
C01F 0.0141(11) 0.0102(10) 0.0129(11) 0.0033(9) 0.0011(8) 0.0028(8)
C01G 0.0110(11) 0.0134(11) 0.0115(10) 0.0049(9) 0.0012(8) 0.0014(8)
C01H 0.0129(11) 0.0111(10) 0.0141(11) 0.0050(9) 0.0012(8) 0.0012(8)
C01I 0.0092(10) 0.0126(10) 0.0129(11) 0.0034(9) 0.0018(8) 0.0018(8)
C01J 0.0137(11) 0.0157(11) 0.0116(11) 0.0031(9) 0.0038(9) 0.0045(9)
C01K 0.0106(11) 0.0101(10) 0.0104(10) 0.0022(8) 0.0020(8) 0.0012(8)
C01L 0.0119(11) 0.0126(11) 0.0143(11) 0.0036(9) 0.0012(8) -0.0003(9)
C01M 0.0181(12) 0.0083(10) 0.0122(11) 0.0001(8) -0.0012(9) 0.0003(9)
C01N 0.0123(11) 0.0089(10) 0.0115(10) 0.0032(8) 0.0018(8) 0.0006(8)
C01O 0.0197(12) 0.0137(11) 0.0112(11) 0.0013(9) 0.0029(9) 0.0001(9)
C01P 0.0157(12) 0.0125(11) 0.0135(11) 0.0001(9) -0.0012(9) 0.0008(9)
C01Q 0.0089(10) 0.0101(10) 0.0123(10) 0.0047(8) -0.0005(8) 0.0014(8)
C01R 0.0123(11) 0.0086(10) 0.0116(10) 0.0022(8) -0.0015(8) 0.0022(8)
C01S 0.0161(12) 0.0175(11) 0.0152(11) 0.0083(9) 0.0056(9) 0.0017(9)
C01T 0.0122(11) 0.0107(10) 0.0112(10) 0.0041(8) 0.0015(8) 0.0049(8)
C01U 0.0101(10) 0.0094(10) 0.0080(10) 0.0018(8) 0.0011(8) 0.0035(8)
C01V 0.0128(11) 0.0120(10) 0.0129(11) 0.0049(9) 0.0027(8) 0.0018(8)
C01W 0.0236(13) 0.0137(11) 0.0085(10) -0.0005(9) 0.0048(9) 0.0017(9)
C01X 0.0198(12) 0.0103(10) 0.0106(11) 0.0012(8) 0.0044(9) -0.0001(9)
C01Y 0.0180(12) 0.0128(11) 0.0134(11) 0.0024(9) 0.0040(9) -0.0008(9)
C01Z 0.0134(11) 0.0168(11) 0.0158(11) 0.0050(9) 0.0021(9) 0.0009(9)
C020 0.0107(11) 0.0102(10) 0.0100(10) 0.0028(8) -0.0003(8) 0.0024(8)
O14 0.0621(17) 0.0504(15) 0.0321(13) 0.0120(11) 0.0013(12) -0.0217(13)
C022 0.0215(13) 0.0152(12) 0.0297(14) 0.0084(10) 0.0034(11) -0.0013(10)
C023 0.0154(12) 0.0132(11) 0.0217(12) 0.0063(9) 0.0020(9) -0.0002(9)
C024 0.0138(11) 0.0127(11) 0.0126(11) 0.0022(9) 0.0025(9) -0.0002(9)
C025 0.0240(13) 0.0158(12) 0.0145(12) 0.0022(9) 0.0026(10) -0.0010(10)
C026 0.0200(12) 0.0154(11) 0.0147(11) 0.0041(9) 0.0064(9) 0.0000(9)
C027 0.0216(13) 0.0195(12) 0.0118(11) 0.0038(9) 0.0073(9) 0.0032(10)
C028 0.0156(12) 0.0130(11) 0.0267(13) 0.0067(10) 0.0009(10) 0.0008(9)
C029 0.0169(12) 0.0191(12) 0.0218(12) 0.0102(10) 0.0064(10) 0.0044(10)
C02A 0.0228(13) 0.0121(11) 0.0167(12) 0.0018(9) 0.0028(10) 0.0028(9)
C02B 0.0085(10) 0.0169(11) 0.0146(11) 0.0064(9) 0.0025(8) 0.0013(9)
C02C 0.0262(14) 0.0140(12) 0.0185(12) -0.0022(10) -0.0022(10) 0.0047(10)
C02D 0.0257(14) 0.0181(12) 0.0214(13) 0.0015(10) -0.0039(10) 0.0009(10)
C02E 0.0192(12) 0.0175(12) 0.0159(12) 0.0007(10) 0.0025(9) -0.0025(9)
C02F 0.0215(13) 0.0105(11) 0.0203(12) 0.0014(9) 0.0068(10) -0.0012(9)
C02G 0.0240(14) 0.0179(12) 0.0171(12) -0.0017(10) 0.0019(10) -0.0030(10)
C02H 0.0190(13) 0.0184(12) 0.0194(12) 0.0065(10) 0.0027(10) -0.0044(10)
C02I 0.0237(14) 0.0144(12) 0.0288(14) 0.0077(10) 0.0028(11) 0.0009(10)
C02J 0.0192(12) 0.0102(11) 0.0152(11) 0.0016(9) 0.0006(9) -0.0022(9)
C02K 0.0296(15) 0.0244(14) 0.0272(14) 0.0119(11) 0.0090(11) -0.0020(11)
C02L 0.0272(14) 0.0106(11) 0.0173(12) 0.0004(9) -0.0029(10) -0.0013(10)
C02M 0.0264(15) 0.0168(13) 0.0364(16) 0.0108(11) 0.0010(12) -0.0047(11)
C02N 0.0244(14) 0.0100(11) 0.0283(14) 0.0019(10) -0.0028(11) 0.0027(10)
C02O 0.0249(14) 0.0195(13) 0.0278(14) 0.0102(11) 0.0112(11) -0.0005(10)
C02P 0.0213(14) 0.0223(13) 0.0305(15) 0.0095(11) 0.0050(11) -0.0001(10)
C02Q 0.0218(13) 0.0180(12) 0.0256(13) 0.0081(10) 0.0019(10) -0.0078(10)
C02R 0.0415(18) 0.0152(13) 0.0326(16) 0.0052(11) 0.0033(13) -0.0073(12)
C02S 0.0329(16) 0.0331(15) 0.0177(13) 0.0011(11) 0.0073(11) 0.0057(12)
C02T 0.0243(14) 0.0222(13) 0.0228(13) 0.0030(11) -0.0007(11) -0.0063(11)
C02U 0.0332(16) 0.0253(14) 0.0382(17) 0.0124(13) 0.0132(13) -0.0035(12)
C02V 0.0264(15) 0.0334(16) 0.0369(16) 0.0226(13) 0.0138(12) 0.0041(12)
C02W 0.0439(18) 0.0280(15) 0.0166(13) 0.0010(11) 0.0123(12) -0.0091(13)
C02X 0.0320(15) 0.0241(14) 0.0208(13) 0.0043(11) 0.0065(11) 0.0034(11)
C02Y 0.058(2) 0.0242(15) 0.0241(15) -0.0035(12) 0.0259(14) -0.0107(14)
C02Z 0.0324(15) 0.0237(14) 0.0168(13) -0.0016(10) 0.0065(11) -0.0004(11)
C030 0.0295(15) 0.0269(14) 0.0285(15) 0.0111(12) 0.0016(12) -0.0020(11)
C031 0.0383(17) 0.0297(15) 0.0206(14) 0.0016(12) 0.0061(12) -0.0009(13)
C032 0.058(2) 0.0284(16) 0.0276(16) -0.0025(13) 0.0130(15) 0.0084(15)
C033 0.0425(19) 0.0379(18) 0.0263(16) -0.0047(13) 0.0071(14) 0.0012(14)
C034 0.059(2) 0.0303(16) 0.0236(15) -0.0033(12) 0.0250(15) -0.0107(15)
C035 0.0389(18) 0.0309(16) 0.0335(16) 0.0086(13) 0.0004(13) 0.0012(13)
C036 0.058(2) 0.0157(14) 0.0448(19) 0.0042(13) -0.0017(16) -0.0089(14)
C037 0.0402(19) 0.057(2) 0.0328(17) 0.0271(16) -0.0019(14) -0.0108(16)
C038 0.046(2) 0.0402(18) 0.0288(16) 0.0015(14) 0.0011(14) 0.0100(15)
C039 0.044(2) 0.0344(18) 0.082(3) 0.0343(19) 0.026(2) -0.0002(15)
C03A 0.047(2) 0.070(3) 0.039(2) 0.0218(19) -0.0055(16) -0.0102(19)
C03B 0.064(3) 0.055(2) 0.0216(16) -0.0040(15) 0.0146(16) -0.0240(19)
C03C 0.042(2) 0.086(3) 0.127(4) 0.088(3) 0.022(3) 0.001(2)
C03D 0.049(2) 0.087(3) 0.085(3) 0.066(3) -0.003(2) -0.012(2)
C03E 0.043(4) 0.046(4) 0.029(3) 0.012(3) 0.015(2) -0.015(3)
C03F 0.062(3) 0.104(4) 0.046(2) 0.012(3) 0.001(2) -0.015(3)
C03G 0.061(7) 0.060(9) 0.017(4) -0.002(4) 0.003(4) -0.014(6)
C40 0.123(12) 0.112(14) 0.016(5) 0.006(7) -0.008(6) -0.085(10)
C41 0.068(5) 0.092(9) 0.016(3) 0.006(4) -0.005(3) -0.033(5)

loop_
_atom_type_symbol
_atom_type_description
_atom_type_scat_dispersion_real
_atom_type_scat_dispersion_imag
_atom_type_scat_source
C C 0.0033 0.0016 'International Tables Vol C Tables 4.2.6.8 and 6.1.1.4'
H H 0.0000 0.0000 'International Tables Vol C Tables 4.2.6.8 and 6.1.1.4'
N N 0.0061 0.0033 'International Tables Vol C Tables 4.2.6.8 and 6.1.1.4'
O O 0.0106 0.0060 'International Tables Vol C Tables 4.2.6.8 and 6.1.1.4'
Y Y -2.7962 3.5667 'International Tables Vol C Tables 4.2.6.8 and 6.1.1.4'
Dy Dy -0.1892 4.4098 'International Tables Vol C Tables 4.2.6.8 and 6.1.1.4'

loop_
_geom_angle_atom_site_label_1
_geom_angle_atom_site_label_2
_geom_angle_atom_site_label_3
_geom_angle
_geom_angle_site_symmetry_1
_geom_angle_site_symmetry_3
N00G Y001 N00L 73.03(6) . .
N00G Y001 N00D 73.55(6) . .
N00L Y001 N00D 114.65(6) . .
N00G Y001 N00N 114.64(6) . .
N00L Y001 N00N 73.07(6) . .
N00D Y001 N00N 72.56(6) . .
N00G Y001 N00O 151.97(6) . .
N00L Y001 N00O 134.95(6) . .
N00D Y001 N00O 91.33(6) . .
N00N Y001 N00O 81.54(6) . .
N00G Y001 N00C 132.84(6) . .
N00L Y001 N00C 81.01(6) . .
N00D Y001 N00C 153.52(6) . .
N00N Y001 N00C 93.58(6) . .
N00O Y001 N00C 63.86(6) . .
N00G Y001 N00C 90.53(6) . 2_767
N00L Y001 N00C 152.55(6) . 2_767
N00D Y001 N00C 79.91(6) . 2_767
N00N Y001 N00C 134.37(6) . 2_767
N00O Y001 N00C 63.20(6) . 2_767
N00C Y001 N00C 95.54(5) . 2_767
N00G Y001 N00O 79.19(6) . 2_767
N00L Y001 N00O 92.07(6) . 2_767
N00D Y001 N00O 133.12(6) . 2_767
N00N Y001 N00O 154.32(6) . 2_767
N00O Y001 N00O 95.66(5) . 2_767
N00C Y001 N00O 62.89(6) . 2_767
N00C Y001 N00O 62.77(6) 2_767 2_767
N00G Y001 Y001 120.66(5) . 2_767
N00L Y001 Y001 123.24(4) . 2_767
N00D Y001 Y001 122.08(5) . 2_767
N00N Y001 Y001 124.70(4) . 2_767
N00O Y001 Y001 48.45(4) . 2_767
N00C Y001 Y001 48.12(4) . 2_767
N00C Y001 Y001 47.42(4) 2_767 2_767
N00O Y001 Y001 47.21(4) 2_767 2_767
C017 O002 C02F 117.18(18) . .
C011 O003 C01Y 117.29(18) . .
C02B O004 C01Z 118.52(18) . .
C01J O005 C025 117.46(19) . .
C01S O006 C02O 116.43(19) . .
C01M O007 C02J 117.55(18) . .
C01P O12 C02E 117.49(18) . .
C00T O13 C02H 117.24(19) . .
C00Z O8 C023 119.04(18) . .
C013 O9 C02A 117.86(18) . .
C01U N00C C012 106.43(17) . .
C01U N00C Y001 112.93(13) . .
C012 N00C Y001 116.50(13) . .
C01U N00C Dy1 119.67(13) . 2_767
C012 N00C Dy1 116.07(13) . 2_767
Y001 N00C Dy1 84.46(5) . 2_767
C01U N00C Y001 119.67(13) . 2_767
C012 N00C Y001 116.07(13) . 2_767
Y001 N00C Y001 84.46(5) . 2_767
Dy1 N00C Y001 0.000(3) 2_767 2_767
C01E N00D C019 107.64(18) . .
C01E N00D Y001 120.94(14) . .
C019 N00D Y001 125.06(14) . .
C019 N00E C010 123.30(19) . .
C01E N00F C01T 123.31(19) . .
C01T N00G C01A 107.58(18) . .
C01T N00G Y001 121.07(14) . .
C01A N00G Y001 122.26(14) . .
C01W O11 C02W 117.4(2) . .
C015 N00I C01U 122.01(19) . .
C01A N00J C01Q 123.35(19) . .
C027 O10 C02Z 117.8(2) . .
C014 N00L C01Q 107.64(18) . .
C014 N00L Y001 124.21(14) . .
C01Q N00L Y001 122.47(14) . .
C012 N00M C016 121.98(19) . .
C020 N00N C010 107.44(18) . .
C020 N00N Y001 124.14(14) . .
C010 N00N Y001 124.06(14) . .
C015 N00O C016 106.32(17) . 2_767
C015 N00O Y001 113.44(13) . .
C016 N00O Y001 114.90(13) 2_767 .
C015 N00O Y001 118.61(13) . 2_767
C016 N00O Y001 118.27(13) 2_767 2_767
Y001 N00O Y001 84.34(5) . 2_767
C015 N00O Dy1 118.61(13) . 2_767
C016 N00O Dy1 118.27(13) 2_767 2_767
Y001 N00O Dy1 84.34(5) . 2_767
Y001 N00O Dy1 0.000(4) 2_767 2_767
C020 N00P C014 123.58(19) . .
C01B C00Q C01N 121.9(2) . .
C01B C00Q C012 107.15(19) . .
C01N C00Q C012 131.0(2) . .
C00Y C00R C00X 121.8(2) . .
C00Y C00R C01T 106.72(19) . .
C00X C00R C01T 131.3(2) . .
C00U C00S C018 121.5(2) . .
C00U C00S C016 106.65(19) . .
C018 C00S C016 131.7(2) . .
O13 C00T C01L 125.2(2) . .
O13 C00T C01P 113.5(2) . .
C01L C00T C01P 121.2(2) . .
C00S C00U C01K 122.0(2) . .
C00S C00U C015 106.93(19) . 2_767
C01K C00U C015 131.0(2) . 2_767
C01G C00V C01V 121.4(2) . .
C01G C00V C010 106.86(19) . .
C01V C00V C010 131.7(2) . .
C01R C00W C01F 122.0(2) . .
C01R C00W C01E 106.96(19) . .
C01F C00W C01E 131.1(2) . .
C01J C00X C00R 117.5(2) . .
C01J C00X H1 121.3 . .
C00R C00X H1 121.3 . .
C00R C00Y C01I 121.4(2) . .
C00R C00Y C01A 106.65(19) . .
C01I C00Y C01A 131.9(2) . .
O8 C00Z C01H 126.3(2) . .
O8 C00Z C013 112.8(2) . .
C01H C00Z C013 120.8(2) . .
N00E C010 N00N 127.6(2) . .
N00E C010 C00V 122.8(2) . .
N00N C010 C00V 109.40(18) . .
O003 C011 C01K 124.9(2) . .
O003 C011 C017 114.33(19) . .
C01K C011 C017 120.8(2) . .
N00M C012 N00C 127.51(19) . .
N00M C012 C00Q 122.83(19) . .
N00C C012 C00Q 109.66(18) . .
O9 C013 C01F 125.5(2) . .
O9 C013 C00Z 113.2(2) . .
C01F C013 C00Z 121.2(2) . .
N00P C014 N00L 127.7(2) . .
N00P C014 C01C 122.6(2) . .
N00L C014 C01C 109.63(19) . .
N00I C015 N00O 127.52(19) . .
N00I C015 C00U 122.42(19) . 2_767
N00O C015 C00U 109.98(18) . 2_767
N00M C016 N00O 126.7(2) . 2_767
N00M C016 C00S 123.24(19) . .
N00O C016 C00S 110.10(18) 2_767 .
O002 C017 C018 124.9(2) . .
O002 C017 C011 113.71(19) . .
C018 C017 C011 121.4(2) . .
C017 C018 C00S 117.0(2) . .
C017 C018 H2 121.5 . .
C00S C018 H2 121.5 . .
N00E C019 N00D 127.2(2) . .
N00E C019 C01R 123.1(2) . .
N00D C019 C01R 109.72(19) . .
N00J C01A N00G 127.1(2) . .
N00J C01A C00Y 123.5(2) . .
N00G C01A C00Y 109.47(19) . .
C00Q C01B C01X 121.7(2) . .
C00Q C01B C01U 106.71(19) . .
C01X C01B C01U 131.5(2) . .
C01D C01C C024 121.7(2) . .
C01D C01C C014 106.53(19) . .
C024 C01C C014 131.7(2) . .
C01C C01D C01L 121.3(2) . .
C01C C01D C01Q 106.61(19) . .
C01L C01D C01Q 132.1(2) . .
N00F C01E N00D 128.0(2) . .
N00F C01E C00W 122.6(2) . .
N00D C01E C00W 109.40(19) . .
C013 C01F C00W 117.2(2) . .
C013 C01F H3 121.4 . .
C00W C01F H3 121.4 . .
C00V C01G C01O 121.3(2) . .
C00V C01G C020 106.38(19) . .
C01O C01G C020 132.3(2) . .
C00Z C01H C01R 117.7(2) . .
C00Z C01H H4 121.1 . .
C01R C01H H4 121.1 . .
C02B C01I C00Y 117.3(2) . .
C02B C01I H5 121.4 . .
C00Y C01I H5 121.4 . .
O005 C01J C00X 124.8(2) . .
O005 C01J C02B 114.2(2) . .
C00X C01J C02B 121.0(2) . .
C011 C01K C00U 117.3(2) . .
C011 C01K H6 121.3 . .
C00U C01K H6 121.3 . .
C00T C01L C01D 117.3(2) . .
C00T C01L H7 121.3 . .
C01D C01L H7 121.3 . .
O007 C01M C01N 125.0(2) . .
O007 C01M C01W 113.9(2) . .
C01N C01M C01W 121.1(2) . .
C01M C01N C00Q 116.9(2) . .
C01M C01N H8 121.5 . .
C00Q C01N H8 121.5 . .
C027 C01O C01G 117.8(2) . .
C027 C01O H9 121.1 . .
C01G C01O H9 121.1 . .
O12 C01P C024 124.5(2) . .
O12 C01P C00T 114.7(2) . .
C024 C01P C00T 120.8(2) . .
N00J C01Q N00L 127.4(2) . .
N00J C01Q C01D 123.1(2) . .
N00L C01Q C01D 109.39(19) . .
C00W C01R C01H 121.0(2) . .
C00W C01R C019 106.11(19) . .
C01H C01R C019 132.9(2) . .
O006 C01S C01V 125.0(2) . .
O006 C01S C027 114.1(2) . .
C01V C01S C027 120.9(2) . .
N00F C01T N00G 127.2(2) . .
N00F C01T C00R 123.3(2) . .
N00G C01T C00R 109.47(19) . .
N00I C01U N00C 127.10(19) . .
N00I C01U C01B 122.86(19) . .
N00C C01U C01B 110.04(19) . .
C01S C01V C00V 117.8(2) . .
C01S C01V H10 121.1 . .
C00V C01V H10 121.1 . .
O11 C01W C01X 124.8(2) . .
O11 C01W C01M 113.9(2) . .
C01X C01W C01M 121.3(2) . .
C01W C01X C01B 116.9(2) . .
C01W C01X H11 121.5 . .
C01B C01X H11 121.5 . .
O003 C01Y C026 106.24(18) . .
O003 C01Y H12 110.5 . .
C026 C01Y H12 110.5 . .
O003 C01Y H13 110.5 . .
C026 C01Y H13 110.5 . .
H12 C01Y H13 108.7 . .
O004 C01Z C029 106.26(19) . .
O004 C01Z H14 110.5 . .
C029 C01Z H14 110.5 . .
O004 C01Z H15 110.5 . .
C029 C01Z H15 110.5 . .
H14 C01Z H15 108.7 . .
N00P C020 N00N 127.4(2) . .
N00P C020 C01G 122.8(2) . .
N00N C020 C01G 109.72(19) . .
C028 C022 C02M 112.0(2) . .
C028 C022 H16 109.2 . .
C02M C022 H16 109.2 . .
C028 C022 H17 109.2 . .
C02M C022 H17 109.2 . .
H16 C022 H17 107.9 . .
O8 C023 C028 105.90(19) . .
O8 C023 H18 110.6 . .
C028 C023 H18 110.6 . .
O8 C023 H19 110.6 . .
C028 C023 H19 110.6 . .
H18 C023 H19 108.7 . .
C01P C024 C01C 117.6(2) . .
C01P C024 H20 121.2 . .
C01C C024 H20 121.2 . .
O005 C025 C031 107.6(2) . .
O005 C025 H21 110.2 . .
C031 C025 H21 110.2 . .
O005 C025 H22 110.2 . .
C031 C025 H22 110.2 . .
H21 C025 H22 108.5 . .
C02Y C026 C01Y 112.8(2) . .
C02Y C026 H23 109.0 . .
C01Y C026 H23 109.0 . .
C02Y C026 H24 109.0 . .
C01Y C026 H24 109.0 . .
H23 C026 H24 107.8 . .
O10 C027 C01O 125.3(2) . .
O10 C027 C01S 113.9(2) . .
C01O C027 C01S 120.8(2) . .
C023 C028 C022 114.1(2) . .
C023 C028 H25 108.7 . .
C022 C028 H25 108.7 . .
C023 C028 H26 108.7 . .
C022 C028 H26 108.7 . .
H25 C028 H26 107.6 . .
C01Z C029 C02K 113.1(2) . .
C01Z C029 H27 109.0 . .
C02K C029 H27 109.0 . .
C01Z C029 H28 109.0 . .
C02K C029 H28 109.0 . .
H27 C029 H28 107.8 . .
O9 C02A C02C 106.1(2) . .
O9 C02A H29 110.5 . .
C02C C02A H29 110.5 . .
O9 C02A H30 110.5 . .
C02C C02A H30 110.5 . .
H29 C02A H30 108.7 . .
O004 C02B C01I 125.5(2) . .
O004 C02B C01J 113.4(2) . .
C01I C02B C01J 121.0(2) . .
C02A C02C C02N 113.7(2) . .
C02A C02C H31 108.8 . .
C02N C02C H31 108.8 . .
C02A C02C H32 108.8 . .
C02N C02C H32 108.8 . .
H31 C02C H32 107.7 . .
C02N C02D H33 109.5 . .
C02N C02D H34 109.5 . .
H33 C02D H34 109.5 . .
C02N C02D H35 109.5 . .
H33 C02D H35 109.5 . .
H34 C02D H35 109.5 . .
O12 C02E C02G 106.12(19) . .
O12 C02E H36 110.5 . .
C02G C02E H36 110.5 . .
O12 C02E H37 110.5 . .
C02G C02E H37 110.5 . .
H36 C02E H37 108.7 . .
O002 C02F C02I 107.8(2) . .
O002 C02F H38 110.1 . .
C02I C02F H38 110.1 . .
O002 C02F H39 110.1 . .
C02I C02F H39 110.1 . .
H38 C02F H39 108.5 . .
C02E C02G C02X 113.2(2) . .
C02E C02G H40 108.9 . .
C02X C02G H40 108.9 . .
C02E C02G H41 108.9 . .
C02X C02G H41 108.9 . .
H40 C02G H41 107.8 . .
O13 C02H C02Q 106.9(2) . .
O13 C02H H42 110.3 . .
C02Q C02H H42 110.3 . .
O13 C02H H43 110.3 . .
C02Q C02H H43 110.3 . .
H42 C02H H43 108.6 . .
C02P C02I C02F 113.9(2) . .
C02P C02I H44 108.8 . .
C02F C02I H44 108.8 . .
C02P C02I H45 108.8 . .
C02F C02I H45 108.8 . .
H44 C02I H45 107.7 . .
O007 C02J C02L 106.40(19) . .
O007 C02J H46 110.4 . .
C02L C02J H46 110.4 . .
O007 C02J H47 110.4 . .
C02L C02J H47 110.4 . .
H46 C02J H47 108.6 . .
C035 C02K C029 116.5(3) . .
C035 C02K H48 108.2 . .
C029 C02K H48 108.2 . .
C035 C02K H49 108.2 . .
C029 C02K H49 108.2 . .
H48 C02K H49 107.3 . .
C02R C02L C02J 112.9(2) . .
C02R C02L H50 109.0 . .
C02J C02L H50 109.0 . .
C02R C02L H51 109.0 . .
C02J C02L H51 109.0 . .
H50 C02L H51 107.8 . .
C022 C02M H52 109.5 . .
C022 C02M H53 109.5 . .
H52 C02M H53 109.5 . .
C022 C02M H54 109.5 . .
H52 C02M H54 109.5 . .
H53 C02M H54 109.5 . .
C02C C02N C02D 113.1(2) . .
C02C C02N H55 109.0 . .
C02D C02N H55 109.0 . .
C02C C02N H56 109.0 . .
C02D C02N H56 109.0 . .
H55 C02N H56 107.8 . .
O006 C02O C02V 107.9(2) . .
O006 C02O H57 110.1 . .
C02V C02O H57 110.1 . .
O006 C02O H58 110.1 . .
C02V C02O H58 110.1 . .
H57 C02O H58 108.4 . .
C02I C02P C02U 113.0(2) . .
C02I C02P H59 109.0 . .
C02U C02P H59 109.0 . .
C02I C02P H60 109.0 . .
C02U C02P H60 109.0 . .
H59 C02P H60 107.8 . .
C02H C02Q C02T 114.9(2) . .
C02H C02Q H61 108.6 . .
C02T C02Q H61 108.6 . .
C02H C02Q H62 108.6 . .
C02T C02Q H62 108.6 . .
H61 C02Q H62 107.5 . .
C02L C02R C036 111.6(3) . .
C02L C02R H63 109.3 . .
C036 C02R H63 109.3 . .
C02L C02R H64 109.3 . .
C036 C02R H64 109.3 . .
H63 C02R H64 108.0 . .
C033 C02S C02Z 113.0(3) . .
C033 C02S H65 109.0 . .
C02Z C02S H65 109.0 . .
C033 C02S H66 109.0 . .
C02Z C02S H66 109.0 . .
H65 C02S H66 107.8 . .
C030 C02T C02Q 114.6(2) . .
C030 C02T H67 108.6 . .
C02Q C02T H67 108.6 . .
C030 C02T H68 108.6 . .
C02Q C02T H68 108.6 . .
H67 C02T H68 107.6 . .
C02P C02U H69 109.5 . .
C02P C02U H70 109.5 . .
H69 C02U H70 109.5 . .
C02P C02U H71 109.5 . .
H69 C02U H71 109.5 . .
H70 C02U H71 109.5 . .
C02O C02V C039 110.6(3) . .
C02O C02V H72 109.5 . .
C039 C02V H72 109.5 . .
C02O C02V H73 109.5 . .
C039 C02V H73 109.5 . .
H72 C02V H73 108.1 . .
O11 C02W C03B 107.0(2) . .
O11 C02W H74 110.3 . .
C03B C02W H74 110.3 . .
O11 C02W H75 110.3 . .
C03B C02W H75 110.3 . .
H74 C02W H75 108.6 . .
C02G C02X C032 111.4(2) . .
C02G C02X H76 109.4 . .
C032 C02X H76 109.4 . .
C02G C02X H77 109.4 . .
C032 C02X H77 109.4 . .
H76 C02X H77 108.0 . .
C026 C02Y C034 112.5(2) . .
C026 C02Y H78 109.1 . .
C034 C02Y H78 109.1 . .
C026 C02Y H79 109.1 . .
C034 C02Y H79 109.1 . .
H78 C02Y H79 107.8 . .
O10 C02Z C02S 105.5(2) . .
O10 C02Z H80 110.6 . .
C02S C02Z H80 110.6 . .
O10 C02Z H81 110.6 . .
C02S C02Z H81 110.6 . .
H80 C02Z H81 108.8 . .
C02T C030 H82 109.5 . .
C02T C030 H83 109.5 . .
H82 C030 H83 109.5 . .
C02T C030 H84 109.5 . .
H82 C030 H84 109.5 . .
H83 C030 H84 109.5 . .
C025 C031 C037 113.5(3) . .
C025 C031 H85 108.9 . .
C037 C031 H85 108.9 . .
C025 C031 H86 108.9 . .
C037 C031 H86 108.9 . .
H85 C031 H86 107.7 . .
C02X C032 H87 109.5 . .
C02X C032 H88 109.5 . .
H87 C032 H88 109.5 . .
C02X C032 H89 109.5 . .
H87 C032 H89 109.5 . .
H88 C032 H89 109.5 . .
C02S C033 C038 110.2(3) . .
C02S C033 H90 109.6 . .
C038 C033 H90 109.6 . .
C02S C033 H91 109.6 . .
C038 C033 H91 109.6 . .
H90 C033 H91 108.1 . .
C02Y C034 H92 109.5 . .
C02Y C034 H93 109.5 . .
H92 C034 H93 109.5 . .
C02Y C034 H94 109.5 . .
H92 C034 H94 109.5 . .
H93 C034 H94 109.5 . .
C02K C035 H95 109.5 . .
C02K C035 H96 109.5 . .
H95 C035 H96 109.5 . .
C02K C035 H97 109.5 . .
H95 C035 H97 109.5 . .
H96 C035 H97 109.5 . .
C02R C036 H98 109.5 . .
C02R C036 H99 109.5 . .
H98 C036 H99 109.5 . .
C02R C036 H100 109.5 . .
H98 C036 H100 109.5 . .
H99 C036 H100 109.5 . .
C03D C037 C031 114.5(3) . .
C03D C037 H101 108.6 . .
C031 C037 H101 108.6 . .
C03D C037 H102 108.6 . .
C031 C037 H102 108.6 . .
H101 C037 H102 107.6 . .
C033 C038 H103 109.5 . .
C033 C038 H104 109.5 . .
H103 C038 H104 109.5 . .
C033 C038 H105 109.5 . .
H103 C038 H105 109.5 . .
H104 C038 H105 109.5 . .
C02V C039 C03C 112.8(4) . .
C02V C039 H106 109.0 . .
C03C C039 H106 109.0 . .
C02V C039 H107 109.0 . .
C03C C039 H107 109.0 . .
H106 C039 H107 107.8 . .
O14 C03A C03F 108.7(4) . .
O14 C03A H108 110.0 . .
C03F C03A H108 110.0 . .
O14 C03A H109 110.0 . .
C03F C03A H109 110.0 . .
H108 C03A H109 108.3 . .
C40 C03B C02W 124.7(9) . .
C40 C03B C03E 34.8(13) . .
C02W C03B C03E 107.1(4) . .
C40 C03B H110 75.7 . .
C02W C03B H110 110.3 . .
C03E C03B H110 110.3 . .
C40 C03B H111 119.6 . .
C02W C03B H111 110.3 . .
C03E C03B H111 110.3 . .
H110 C03B H111 108.6 . .
C40 C03B H112 106.2 . .
C02W C03B H112 106.2 . .
C03E C03B H112 85.2 . .
H110 C03B H112 133.2 . .
H111 C03B H112 28.9 . .
C40 C03B H113 106.2 . .
C02W C03B H113 106.2 . .
C03E C03B H113 139.9 . .
H110 C03B H113 35.5 . .
H111 C03B H113 77.8 . .
H112 C03B H113 106.4 . .
C039 C03C H114 109.5 . .
C039 C03C H115 109.5 . .
H114 C03C H115 109.5 . .
C039 C03C H116 109.5 . .
H114 C03C H116 109.5 . .
H115 C03C H116 109.5 . .
C037 C03D H117 109.5 . .
C037 C03D H118 109.5 . .
H117 C03D H118 109.5 . .
C037 C03D H119 109.5 . .
H117 C03D H119 109.5 . .
H118 C03D H119 109.5 . .
C03B C03E C41 110.8(6) . .
C03B C03E H120 109.5 . .
C41 C03E H120 109.5 . .
C03B C03E H121 109.5 . .
C41 C03E H121 109.5 . .
H120 C03E H121 108.1 . .
C03A C03F H122 109.5 . .
C03A C03F H123 109.5 . .
H122 C03F H123 109.5 . .
C03A C03F H124 109.5 . .
H122 C03F H124 109.5 . .
H123 C03F H124 109.5 . .
C03B C40 C03G 121.6(16) . .
C03B C40 H128 106.9 . .
C03G C40 H128 106.9 . .
C03B C40 H129 106.9 . .
C03G C40 H129 106.9 . .
H128 C40 H129 106.7 . .

loop_
_geom_bond_atom_site_label_1
_geom_bond_atom_site_label_2
_geom_bond_distance
_geom_bond_site_symmetry_2
Y001 N00G 2.3322(18) .
Y001 N00L 2.3434(18) .
Y001 N00D 2.3468(18) .
Y001 N00N 2.3649(18) .
Y001 N00O 2.5756(18) .
Y001 N00C 2.5837(18) .
Y001 N00C 2.6126(18) 2_767
Y001 N00O 2.6265(18) 2_767
Y001 Y001 3.4925(3) 2_767
O002 C017 1.371(3) .
O002 C02F 1.431(3) .
O003 C011 1.360(3) .
O003 C01Y 1.437(3) .
O004 C02B 1.362(3) .
O004 C01Z 1.435(3) .
O005 C01J 1.361(3) .
O005 C025 1.429(3) .
O006 C01S 1.368(3) .
O006 C02O 1.432(3) .
O007 C01M 1.366(3) .
O007 C02J 1.434(3) .
O12 C01P 1.367(3) .
O12 C02E 1.438(3) .
O13 C00T 1.364(3) .
O13 C02H 1.431(3) .
O8 C00Z 1.363(3) .
O8 C023 1.430(3) .
O9 C013 1.364(3) .
O9 C02A 1.430(3) .
N00C C01U 1.391(3) .
N00C C012 1.393(3) .
N00C Dy1 2.6126(18) 2_767
N00C Y001 2.6126(18) 2_767
N00D C01E 1.379(3) .
N00D C019 1.380(3) .
N00E C019 1.334(3) .
N00E C010 1.337(3) .
N00F C01E 1.338(3) .
N00F C01T 1.339(3) .
N00G C01T 1.380(3) .
N00G C01A 1.383(3) .
O11 C01W 1.369(3) .
O11 C02W 1.438(3) .
N00I C015 1.329(3) .
N00I C01U 1.330(3) .
N00J C01A 1.335(3) .
N00J C01Q 1.335(3) .
O10 C027 1.365(3) .
O10 C02Z 1.430(3) .
N00L C014 1.375(3) .
N00L C01Q 1.381(3) .
N00M C012 1.326(3) .
N00M C016 1.332(3) .
N00N C020 1.376(3) .
N00N C010 1.387(3) .
N00O C015 1.391(3) .
N00O C016 1.394(3) 2_767
N00O Y001 2.6265(18) 2_767
N00O Dy1 2.6265(18) 2_767
N00P C020 1.335(3) .
N00P C014 1.338(3) .
C00Q C01B 1.387(3) .
C00Q C01N 1.403(3) .
C00Q C012 1.449(3) .
C00R C00Y 1.393(3) .
C00R C00X 1.394(3) .
C00R C01T 1.456(3) .
C00S C00U 1.392(3) .
C00S C018 1.400(3) .
C00S C016 1.449(3) .
C00T C01L 1.386(3) .
C00T C01P 1.428(3) .
C00U C01K 1.396(3) .
C00U C015 1.450(3) 2_767
C00V C01G 1.393(3) .
C00V C01V 1.400(3) .
C00V C010 1.456(3) .
C00W C01R 1.397(3) .
C00W C01F 1.402(3) .
C00W C01E 1.455(3) .
C00X C01J 1.390(3) .
C00X H1 0.9300 .
C00Y C01I 1.407(3) .
C00Y C01A 1.456(3) .
C00Z C01H 1.385(3) .
C00Z C013 1.435(3) .
C011 C01K 1.384(3) .
C011 C017 1.431(3) .
C013 C01F 1.382(3) .
C014 C01C 1.460(3) .
C015 C00U 1.450(3) 2_767
C016 N00O 1.394(3) 2_767
C017 C018 1.388(3) .
C018 H2 0.9300 .
C019 C01R 1.460(3) .
C01B C01X 1.400(3) .
C01B C01U 1.448(3) .
C01C C01D 1.392(3) .
C01C C024 1.396(3) .
C01D C01L 1.401(3) .
C01D C01Q 1.460(3) .
C01F H3 0.9300 .
C01G C01O 1.396(3) .
C01G C020 1.462(3) .
C01H C01R 1.402(3) .
C01H H4 0.9300 .
C01I C02B 1.387(3) .
C01I H5 0.9300 .
C01J C02B 1.430(3) .
C01K H6 0.9300 .
C01L H7 0.9300 .
C01M C01N 1.381(3) .
C01M C01W 1.431(3) .
C01N H8 0.9300 .
C01O C027 1.390(3) .
C01O H9 0.9300 .
C01P C024 1.384(3) .
C01S C01V 1.385(3) .
C01S C027 1.424(3) .
C01V H10 0.9300 .
C01W C01X 1.384(3) .
C01X H11 0.9300 .
C01Y C026 1.516(3) .
C01Y H12 0.9700 .
C01Y H13 0.9700 .
C01Z C029 1.517(3) .
C01Z H14 0.9700 .
C01Z H15 0.9700 .
O14 C03A 1.490(5) .
C022 C028 1.524(4) .
C022 C02M 1.534(3) .
C022 H16 0.9700 .
C022 H17 0.9700 .
C023 C028 1.514(3) .
C023 H18 0.9700 .
C023 H19 0.9700 .
C024 H20 0.9300 .
C025 C031 1.502(4) .
C025 H21 0.9700 .
C025 H22 0.9700 .
C026 C02Y 1.509(3) .
C026 H23 0.9700 .
C026 H24 0.9700 .
C028 H25 0.9700 .
C028 H26 0.9700 .
C029 C02K 1.536(4) .
C029 H27 0.9700 .
C029 H28 0.9700 .
C02A C02C 1.517(3) .
C02A H29 0.9700 .
C02A H30 0.9700 .
C02C C02N 1.527(4) .
C02C H31 0.9700 .
C02C H32 0.9700 .
C02D C02N 1.528(4) .
C02D H33 0.9600 .
C02D H34 0.9600 .
C02D H35 0.9600 .
C02E C02G 1.512(3) .
C02E H36 0.9700 .
C02E H37 0.9700 .
C02F C02I 1.525(3) .
C02F H38 0.9700 .
C02F H39 0.9700 .
C02G C02X 1.527(4) .
C02G H40 0.9700 .
C02G H41 0.9700 .
C02H C02Q 1.517(3) .
C02H H42 0.9700 .
C02H H43 0.9700 .
C02I C02P 1.516(4) .
C02I H44 0.9700 .
C02I H45 0.9700 .
C02J C02L 1.515(3) .
C02J H46 0.9700 .
C02J H47 0.9700 .
C02K C035 1.498(4) .
C02K H48 0.9700 .
C02K H49 0.9700 .
C02L C02R 1.511(4) .
C02L H50 0.9700 .
C02L H51 0.9700 .
C02M H52 0.9600 .
C02M H53 0.9600 .
C02M H54 0.9600 .
C02N H55 0.9700 .
C02N H56 0.9700 .
C02O C02V 1.518(3) .
C02O H57 0.9700 .
C02O H58 0.9700 .
C02P C02U 1.529(4) .
C02P H59 0.9700 .
C02P H60 0.9700 .
C02Q C02T 1.526(4) .
C02Q H61 0.9700 .
C02Q H62 0.9700 .
C02R C036 1.527(4) .
C02R H63 0.9700 .
C02R H64 0.9700 .
C02S C033 1.516(4) .
C02S C02Z 1.519(4) .
C02S H65 0.9700 .
C02S H66 0.9700 .
C02T C030 1.525(4) .
C02T H67 0.9700 .
C02T H68 0.9700 .
C02U H69 0.9600 .
C02U H70 0.9600 .
C02U H71 0.9600 .
C02V C039 1.523(5) .
C02V H72 0.9700 .
C02V H73 0.9700 .
C02W C03B 1.506(4) .
C02W H74 0.9700 .
C02W H75 0.9700 .
C02X C032 1.534(4) .
C02X H76 0.9700 .
C02X H77 0.9700 .
C02Y C034 1.522(4) .
C02Y H78 0.9700 .
C02Y H79 0.9700 .
C02Z H80 0.9700 .
C02Z H81 0.9700 .
C030 H82 0.9600 .
C030 H83 0.9600 .
C030 H84 0.9600 .
C031 C037 1.525(5) .
C031 H85 0.9700 .
C031 H86 0.9700 .
C032 H87 0.9600 .
C032 H88 0.9600 .
C032 H89 0.9600 .
C033 C038 1.544(4) .
C033 H90 0.9700 .
C033 H91 0.9700 .
C034 H92 0.9600 .
C034 H93 0.9600 .
C034 H94 0.9600 .
C035 H95 0.9600 .
C035 H96 0.9600 .
C035 H97 0.9600 .
C036 H98 0.9600 .
C036 H99 0.9600 .
C036 H100 0.9600 .
C037 C03D 1.519(6) .
C037 H101 0.9700 .
C037 H102 0.9700 .
C038 H103 0.9600 .
C038 H104 0.9600 .
C038 H105 0.9600 .
C039 C03C 1.526(5) .
C039 H106 0.9700 .
C039 H107 0.9700 .
C03A C03F 1.506(6) .
C03A H108 0.9700 .
C03A H109 0.9700 .
C03B C40 1.323(15) .
C03B C03E 1.544(9) .
C03B H110 0.9700 .
C03B H111 0.9700 .
C03B H112 0.9700 .
C03B H113 0.9700 .
C03C H114 0.9600 .
C03C H115 0.9600 .
C03C H116 0.9600 .
C03D H117 0.9600 .
C03D H118 0.9600 .
C03D H119 0.9600 .
C03E C41 1.578(9) .
C03E H120 0.9700 .
C03E H121 0.9700 .
C03F H122 0.9600 .
C03F H123 0.9600 .
C03F H124 0.9600 .
C03G C40 1.571(17) .
C03G H125 0.9600 .
C03G H126 0.9600 .
C03G H127 0.9600 .
C40 H128 0.9700 .
C40 H129 0.9700 .
C41 H130 0.9600 .
C41 H131 0.9600 .
C41 H132 0.9600 .

loop_
_geom_torsion_atom_site_label_1
_geom_torsion_atom_site_label_2
_geom_torsion_atom_site_label_3
_geom_torsion_atom_site_label_4
_geom_torsion
_geom_torsion_site_symmetry_1
_geom_torsion_site_symmetry_4
N00G Y001 N00C C01U 144.18(14) . .
N00L Y001 N00C C01U 87.54(15) . .
N00D Y001 N00C C01U -41.5(2) . .
N00N Y001 N00C C01U 15.31(15) . .
N00O Y001 N00C C01U -63.45(14) . .
N00C Y001 N00C C01U -119.93(15) 2_767 .
N00O Y001 N00C C01U -175.46(16) 2_767 .
Y001 Y001 N00C C01U -119.93(15) 2_767 .
N00G Y001 N00C C012 20.54(18) . .
N00L Y001 N00C C012 -36.11(14) . .
N00D Y001 N00C C012 -165.11(14) . .
N00N Y001 N00C C012 -108.34(15) . .
N00O Y001 N00C C012 172.90(16) . .
N00C Y001 N00C C012 116.43(16) 2_767 .
N00O Y001 N00C C012 60.90(14) 2_767 .
Y001 Y001 N00C C012 116.43(16) 2_767 .
N00G Y001 N00C Dy1 -95.89(8) . 2_767
N00L Y001 N00C Dy1 -152.54(6) . 2_767
N00D Y001 N00C Dy1 78.47(14) . 2_767
N00N Y001 N00C Dy1 135.24(6) . 2_767
N00O Y001 N00C Dy1 56.48(5) . 2_767
N00C Y001 N00C Dy1 0.0 2_767 2_767
N00O Y001 N00C Dy1 -55.53(5) 2_767 2_767
Y001 Y001 N00C Dy1 0.0 2_767 2_767
N00G Y001 N00C Y001 -95.89(8) . 2_767
N00L Y001 N00C Y001 -152.54(6) . 2_767
N00D Y001 N00C Y001 78.47(14) . 2_767
N00N Y001 N00C Y001 135.24(6) . 2_767
N00O Y001 N00C Y001 56.48(5) . 2_767
N00C Y001 N00C Y001 0.0 2_767 2_767
N00O Y001 N00C Y001 -55.53(5) 2_767 2_767
N00G Y001 N00D C01E 45.95(16) . .
N00L Y001 N00D C01E 107.89(16) . .
N00N Y001 N00D C01E 169.21(18) . .
N00O Y001 N00D C01E -110.09(16) . .
N00C Y001 N00D C01E -129.74(17) . .
N00C Y001 N00D C01E -47.63(16) 2_767 .
N00O Y001 N00D C01E -11.1(2) 2_767 .
Y001 Y001 N00D C01E -70.31(17) 2_767 .
N00G Y001 N00D C019 -165.57(18) . .
N00L Y001 N00D C019 -103.63(17) . .
N00N Y001 N00D C019 -42.31(16) . .
N00O Y001 N00D C019 38.39(17) . .
N00C Y001 N00D C019 18.7(3) . .
N00C Y001 N00D C019 100.86(17) 2_767 .
N00O Y001 N00D C019 137.42(16) 2_767 .
Y001 Y001 N00D C019 78.17(17) 2_767 .
N00L Y001 N00G C01T -170.71(17) . .
N00D Y001 N00G C01T -47.70(16) . .
N00N Y001 N00G C01T -109.06(16) . .
N00O Y001 N00G C01T 12.1(2) . .
N00C Y001 N00G C01T 129.68(15) . .
N00C Y001 N00G C01T 31.62(16) 2_767 .
N00O Y001 N00G C01T 93.74(16) 2_767 .
Y001 Y001 N00G C01T 70.25(16) 2_767 .
N00L Y001 N00G C01A 46.41(16) . .
N00D Y001 N00G C01A 169.43(17) . .
N00N Y001 N00G C01A 108.06(16) . .
N00O Y001 N00G C01A -130.80(16) . .
N00C Y001 N00G C01A -13.2(2) . .
N00C Y001 N00G C01A -111.26(16) 2_767 .
N00O Y001 N00G C01A -49.13(16) 2_767 .
Y001 Y001 N00G C01A -72.62(17) 2_767 .
N00G Y001 N00L C014 165.08(18) . .
N00D Y001 N00L C014 102.85(17) . .
N00N Y001 N00L C014 41.82(16) . .
N00O Y001 N00L C014 -16.8(2) . .
N00C Y001 N00L C014 -54.74(16) . .
N00C Y001 N00L C014 -139.42(16) 2_767 .
N00O Y001 N00L C014 -116.88(17) 2_767 .
Y001 Y001 N00L C014 -78.98(17) 2_767 .
N00G Y001 N00L C01Q -44.81(16) . .
N00D Y001 N00L C01Q -107.04(16) . .
N00N Y001 N00L C01Q -168.07(17) . .
N00O Y001 N00L C01Q 133.34(15) . .
N00C Y001 N00L C01Q 95.37(16) . .
N00C Y001 N00L C01Q 10.7(2) 2_767 .
N00O Y001 N00L C01Q 33.23(16) 2_767 .
Y001 Y001 N00L C01Q 71.13(17) 2_767 .
N00G Y001 N00N C020 -102.95(17) . .
N00L Y001 N00N C020 -41.33(16) . .
N00D Y001 N00N C020 -164.87(18) . .
N00O Y001 N00N C020 101.04(17) . .
N00C Y001 N00N C020 38.14(17) . .
N00C Y001 N00N C020 139.47(15) 2_767 .
N00O Y001 N00N C020 15.6(3) 2_767 .
Y001 Y001 N00N C020 77.76(17) 2_767 .
N00G Y001 N00N C010 103.46(17) . .
N00L Y001 N00N C010 165.09(18) . .
N00D Y001 N00N C010 41.54(16) . .
N00O Y001 N00N C010 -52.54(16) . .
N00C Y001 N00N C010 -115.44(17) . .
N00C Y001 N00N C010 -14.1(2) 2_767 .
N00O Y001 N00N C010 -138.00(16) 2_767 .
Y001 Y001 N00N C010 -75.82(17) 2_767 .
N00G Y001 N00O C015 -163.63(14) . .
N00L Y001 N00O C015 20.14(18) . .
N00D Y001 N00O C015 -107.64(14) . .
N00N Y001 N00O C015 -35.49(14) . .
N00C Y001 N00O C015 62.74(14) . .
N00C Y001 N00O C015 174.36(16) 2_767 .
N00O Y001 N00O C015 118.78(15) 2_767 .
Y001 Y001 N00O C015 118.78(15) 2_767 .
N00G Y001 N00O C016 -41.0(2) . 2_767
N00L Y001 N00O C016 142.76(14) . 2_767
N00D Y001 N00O C016 14.98(15) . 2_767
N00N Y001 N00O C016 87.13(14) . 2_767
N00C Y001 N00O C016 -174.64(16) . 2_767
N00C Y001 N00O C016 -63.02(14) 2_767 2_767
N00O Y001 N00O C016 -118.60(15) 2_767 2_767
Y001 Y001 N00O C016 -118.60(15) 2_767 2_767
N00G Y001 N00O Y001 77.59(13) . 2_767
N00L Y001 N00O Y001 -98.64(8) . 2_767
N00D Y001 N00O Y001 133.58(6) . 2_767
N00N Y001 N00O Y001 -154.27(6) . 2_767
N00C Y001 N00O Y001 -56.04(5) . 2_767
N00C Y001 N00O Y001 55.59(5) 2_767 2_767
N00O Y001 N00O Y001 0.000(1) 2_767 2_767
N00G Y001 N00O Dy1 77.59(13) . 2_767
N00L Y001 N00O Dy1 -98.64(8) . 2_767
N00D Y001 N00O Dy1 133.58(6) . 2_767
N00N Y001 N00O Dy1 -154.27(6) . 2_767
N00C Y001 N00O Dy1 -56.04(5) . 2_767
N00C Y001 N00O Dy1 55.59(5) 2_767 2_767
N00O Y001 N00O Dy1 0.000(1) 2_767 2_767
Y001 Y001 N00O Dy1 0.0 2_767 2_767
C02H O13 C00T C01L 3.5(3) . .
C02H O13 C00T C01P -175.6(2) . .
C018 C00S C00U C01K -2.4(3) . .
C016 C00S C00U C01K -177.8(2) . .
C018 C00S C00U C015 174.2(2) . 2_767
C016 C00S C00U C015 -1.2(2) . 2_767
C00Y C00R C00X C01J 0.0(3) . .
C01T C00R C00X C01J -174.2(2) . .
C00X C00R C00Y C01I 2.2(3) . .
C01T C00R C00Y C01I 177.6(2) . .
C00X C00R C00Y C01A -173.9(2) . .
C01T C00R C00Y C01A 1.5(2) . .
C023 O8 C00Z C01H 10.3(3) . .
C023 O8 C00Z C013 -170.5(2) . .
C019 N00E C010 N00N -2.8(3) . .
C019 N00E C010 C00V 172.4(2) . .
C020 N00N C010 N00E 171.4(2) . .
Y001 N00N C010 N00E -31.3(3) . .
C020 N00N C010 C00V -4.3(2) . .
Y001 N00N C010 C00V 152.95(14) . .
C01G C00V C010 N00E -173.4(2) . .
C01V C00V C010 N00E 6.6(4) . .
C01G C00V C010 N00N 2.6(2) . .
C01V C00V C010 N00N -177.4(2) . .
C01Y O003 C011 C01K -0.3(3) . .
C01Y O003 C011 C017 178.0(2) . .
C016 N00M C012 N00C 2.5(3) . .
C016 N00M C012 C00Q -177.0(2) . .
C01U N00C C012 N00M -179.4(2) . .
Y001 N00C C012 N00M -52.4(3) . .
Dy1 N00C C012 N00M 44.7(3) 2_767 .
Y001 N00C C012 N00M 44.7(3) 2_767 .
C01U N00C C012 C00Q 0.2(2) . .
Y001 N00C C012 C00Q 127.16(15) . .
Dy1 N00C C012 C00Q -135.72(15) 2_767 .
Y001 N00C C012 C00Q -135.72(15) 2_767 .
C01B C00Q C012 N00M 178.6(2) . .
C01N C00Q C012 N00M -0.4(4) . .
C01B C00Q C012 N00C -1.0(2) . .
C01N C00Q C012 N00C 180.0(2) . .
C02A O9 C013 C01F -8.7(3) . .
C02A O9 C013 C00Z 170.9(2) . .
O8 C00Z C013 O9 -1.2(3) . .
C01H C00Z C013 O9 178.0(2) . .
O8 C00Z C013 C01F 178.4(2) . .
C01H C00Z C013 C01F -2.5(3) . .
C020 N00P C014 N00L -2.8(4) . .
C020 N00P C014 C01C 175.5(2) . .
C01Q N00L C014 N00P 174.2(2) . .
Y001 N00L C014 N00P -31.9(3) . .
C01Q N00L C014 C01C -4.2(2) . .
Y001 N00L C014 C01C 149.58(15) . .
C01U N00I C015 N00O -0.2(3) . .
C01U N00I C015 C00U -176.8(2) . 2_767
C016 N00O C015 N00I -176.5(2) 2_767 .
Y001 N00O C015 N00I -49.2(3) . .
Y001 N00O C015 N00I 47.3(3) 2_767 .
Dy1 N00O C015 N00I 47.3(3) 2_767 .
C016 N00O C015 C00U 0.4(2) 2_767 2_767
Y001 N00O C015 C00U 127.69(15) . 2_767
Y001 N00O C015 C00U -135.76(14) 2_767 2_767
Dy1 N00O C015 C00U -135.76(14) 2_767 2_767
C012 N00M C016 N00O 1.7(3) . 2_767
C012 N00M C016 C00S -177.3(2) . .
C00U C00S C016 N00M -179.8(2) . .
C018 C00S C016 N00M 5.4(4) . .
C00U C00S C016 N00O 1.0(2) . 2_767
C018 C00S C016 N00O -173.7(2) . 2_767
C02F O002 C017 C018 8.0(3) . .
C02F O002 C017 C011 -170.3(2) . .
O003 C011 C017 O002 -3.2(3) . .
C01K C011 C017 O002 175.2(2) . .
O003 C011 C017 C018 178.4(2) . .
C01K C011 C017 C018 -3.2(3) . .
O002 C017 C018 C00S -175.3(2) . .
C011 C017 C018 C00S 2.9(3) . .
C00U C00S C018 C017 -0.2(3) . .
C016 C00S C018 C017 173.9(2) . .
C010 N00E C019 N00D 2.8(3) . .
C010 N00E C019 C01R -176.0(2) . .
C01E N00D C019 N00E -175.9(2) . .
Y001 N00D C019 N00E 32.1(3) . .
C01E N00D C019 C01R 3.0(2) . .
Y001 N00D C019 C01R -148.95(14) . .
C01Q N00J C01A N00G -2.8(3) . .
C01Q N00J C01A C00Y 176.8(2) . .
C01T N00G C01A N00J 177.2(2) . .
Y001 N00G C01A N00J -35.6(3) . .
C01T N00G C01A C00Y -2.4(2) . .
Y001 N00G C01A C00Y 144.75(15) . .
C00R C00Y C01A N00J -179.2(2) . .
C01I C00Y C01A N00J 5.3(4) . .
C00R C00Y C01A N00G 0.5(2) . .
C01I C00Y C01A N00G -175.1(2) . .
C01N C00Q C01B C01X 2.4(3) . .
C012 C00Q C01B C01X -176.7(2) . .
C01N C00Q C01B C01U -179.6(2) . .
C012 C00Q C01B C01U 1.3(2) . .
N00P C014 C01C C01D -176.3(2) . .
N00L C014 C01C C01D 2.3(2) . .
N00P C014 C01C C024 4.8(4) . .
N00L C014 C01C C024 -176.7(2) . .
C024 C01C C01D C01L -0.5(3) . .
C014 C01C C01D C01L -179.5(2) . .
C024 C01C C01D C01Q 179.6(2) . .
C014 C01C C01D C01Q 0.5(2) . .
C01T N00F C01E N00D -4.5(4) . .
C01T N00F C01E C00W 173.4(2) . .
C019 N00D C01E N00F 174.0(2) . .
Y001 N00D C01E N00F -32.7(3) . .
C019 N00D C01E C00W -4.2(2) . .
Y001 N00D C01E C00W 149.15(14) . .
C01R C00W C01E N00F -174.4(2) . .
C01F C00W C01E N00F 6.7(4) . .
C01R C00W C01E N00D 3.8(2) . .
C01F C00W C01E N00D -175.1(2) . .
O9 C013 C01F C00W -178.9(2) . .
C00Z C013 C01F C00W 1.6(3) . .
C01R C00W C01F C013 0.8(3) . .
C01E C00W C01F C013 179.6(2) . .
C01V C00V C01G C01O -0.2(3) . .
C010 C00V C01G C01O 179.8(2) . .
C01V C00V C01G C020 -179.9(2) . .
C010 C00V C01G C020 0.1(2) . .
O8 C00Z C01H C01R 180.0(2) . .
C013 C00Z C01H C01R 0.9(3) . .
C00R C00Y C01I C02B -1.9(3) . .
C01A C00Y C01I C02B 173.1(2) . .
C025 O005 C01J C00X -7.5(3) . .
C025 O005 C01J C02B 171.6(2) . .
C00R C00X C01J O005 176.6(2) . .
C00R C00X C01J C02B -2.4(3) . .
O003 C011 C01K C00U 178.9(2) . .
C017 C011 C01K C00U 0.6(3) . .
C00S C00U C01K C011 2.1(3) . .
C015 C00U C01K C011 -173.5(2) 2_767 .
O13 C00T C01L C01D -179.2(2) . .
C01P C00T C01L C01D -0.1(3) . .
C01C C01D C01L C00T 0.6(3) . .
C01Q C01D C01L C00T -179.5(2) . .
C02J O007 C01M C01N -0.6(3) . .
C02J O007 C01M C01W -179.9(2) . .
O007 C01M C01N C00Q 178.3(2) . .
C01W C01M C01N C00Q -2.4(3) . .
C01B C00Q C01N C01M -0.7(3) . .
C012 C00Q C01N C01M 178.2(2) . .
C00V C01G C01O C027 -0.5(4) . .
C020 C01G C01O C027 179.2(2) . .
C02E O12 C01P C024 7.8(3) . .
C02E O12 C01P C00T -172.3(2) . .
O13 C00T C01P O12 -1.2(3) . .
C01L C00T C01P O12 179.6(2) . .
O13 C00T C01P C024 178.7(2) . .
C01L C00T C01P C024 -0.5(4) . .
C01A N00J C01Q N00L 4.7(3) . .
C01A N00J C01Q C01D -173.4(2) . .
C014 N00L C01Q N00J -173.7(2) . .
Y001 N00L C01Q N00J 31.9(3) . .
C014 N00L C01Q C01D 4.6(2) . .
Y001 N00L C01Q C01D -149.80(14) . .
C01C C01D C01Q N00J 175.2(2) . .
C01L C01D C01Q N00J -4.7(4) . .
C01C C01D C01Q N00L -3.2(2) . .
C01L C01D C01Q N00L 176.9(2) . .
C01F C00W C01R C01H -2.4(3) . .
C01E C00W C01R C01H 178.6(2) . .
C01F C00W C01R C019 177.1(2) . .
C01E C00W C01R C019 -1.9(2) . .
C00Z C01H C01R C00W 1.4(3) . .
C00Z C01H C01R C019 -177.9(2) . .
N00E C019 C01R C00W 178.4(2) . .
N00D C019 C01R C00W -0.6(2) . .
N00E C019 C01R C01H -2.2(4) . .
N00D C019 C01R C01H 178.8(2) . .
C02O O006 C01S C01V -5.4(4) . .
C02O O006 C01S C027 174.5(2) . .
C01E N00F C01T N00G 2.7(3) . .
C01E N00F C01T C00R -176.6(2) . .
C01A N00G C01T N00F -176.0(2) . .
Y001 N00G C01T N00F 36.4(3) . .
C01A N00G C01T C00R 3.4(2) . .
Y001 N00G C01T C00R -144.25(15) . .
C00Y C00R C01T N00F 176.3(2) . .
C00X C00R C01T N00F -8.8(4) . .
C00Y C00R C01T N00G -3.1(2) . .
C00X C00R C01T N00G 171.8(2) . .
C015 N00I C01U N00C -0.9(3) . .
C015 N00I C01U C01B 178.3(2) . .
C012 N00C C01U N00I 180.0(2) . .
Y001 N00C C01U N00I 50.9(3) . .
Dy1 N00C C01U N00I -46.0(3) 2_767 .
Y001 N00C C01U N00I -46.0(3) 2_767 .
C012 N00C C01U C01B 0.6(2) . .
Y001 N00C C01U C01B -128.44(15) . .
Dy1 N00C C01U C01B 134.65(15) 2_767 .
Y001 N00C C01U C01B 134.65(15) 2_767 .
C00Q C01B C01U N00I 179.4(2) . .
C01X C01B C01U N00I -2.8(4) . .
C00Q C01B C01U N00C -1.2(2) . .
C01X C01B C01U N00C 176.6(2) . .
O006 C01S C01V C00V 179.4(2) . .
C027 C01S C01V C00V -0.4(3) . .
C01G C00V C01V C01S 0.6(3) . .
C010 C00V C01V C01S -179.4(2) . .
C02W O11 C01W C01X -4.6(4) . .
C02W O11 C01W C01M 175.0(2) . .
O007 C01M C01W O11 3.7(3) . .
C01N C01M C01W O11 -175.6(2) . .
O007 C01M C01W C01X -176.7(2) . .
C01N C01M C01W C01X 4.0(4) . .
O11 C01W C01X C01B 177.3(2) . .
C01M C01W C01X C01B -2.3(4) . .
C00Q C01B C01X C01W -0.8(3) . .
C01U C01B C01X C01W -178.3(2) . .
C011 O003 C01Y C026 -178.6(2) . .
C02B O004 C01Z C029 -176.25(19) . .
C014 N00P C020 N00N 3.4(4) . .
C014 N00P C020 C01G -172.8(2) . .
C010 N00N C020 N00P -172.2(2) . .
Y001 N00N C020 N00P 30.5(3) . .
C010 N00N C020 C01G 4.4(2) . .
Y001 N00N C020 C01G -152.87(14) . .
C00V C01G C020 N00P 174.0(2) . .
C01O C01G C020 N00P -5.7(4) . .
C00V C01G C020 N00N -2.8(2) . .
C01O C01G C020 N00N 177.5(2) . .
C00Z O8 C023 C028 175.7(2) . .
O12 C01P C024 C01C -179.5(2) . .
C00T C01P C024 C01C 0.6(3) . .
C01D C01C C024 C01P -0.1(3) . .
C014 C01C C024 C01P 178.6(2) . .
C01J O005 C025 C031 -168.8(2) . .
O003 C01Y C026 C02Y 175.9(2) . .
C02Z O10 C027 C01O -0.6(4) . .
C02Z O10 C027 C01S 179.9(2) . .
C01G C01O C027 O10 -178.8(2) . .
C01G C01O C027 C01S 0.6(4) . .
O006 C01S C027 O10 -0.6(3) . .
C01V C01S C027 O10 179.3(2) . .
O006 C01S C027 C01O 179.9(2) . .
C01V C01S C027 C01O -0.2(4) . .
O8 C023 C028 C022 174.4(2) . .
C02M C022 C028 C023 -170.2(2) . .
O004 C01Z C029 C02K -176.2(2) . .
C013 O9 C02A C02C -163.5(2) . .
C01Z O004 C02B C01I -0.8(3) . .
C01Z O004 C02B C01J -178.9(2) . .
C00Y C01I C02B O004 -178.4(2) . .
C00Y C01I C02B C01J -0.5(3) . .
O005 C01J C02B O004 1.8(3) . .
C00X C01J C02B O004 -179.1(2) . .
O005 C01J C02B C01I -176.3(2) . .
C00X C01J C02B C01I 2.8(3) . .
O9 C02A C02C C02N 61.8(3) . .
C01P O12 C02E C02G 173.6(2) . .
C017 O002 C02F C02I 163.7(2) . .
O12 C02E C02G C02X -167.5(2) . .
C00T O13 C02H C02Q 177.2(2) . .
O002 C02F C02I C02P 65.7(3) . .
C01M O007 C02J C02L -173.8(2) . .
C01Z C029 C02K C035 81.6(3) . .
O007 C02J C02L C02R -178.4(2) . .
C02A C02C C02N C02D 63.7(3) . .
C01S O006 C02O C02V -174.3(2) . .
C02F C02I C02P C02U 175.2(2) . .
O13 C02H C02Q C02T -60.4(3) . .
C02J C02L C02R C036 -179.6(3) . .
C02H C02Q C02T C030 -57.5(3) . .
O006 C02O C02V C039 -175.0(3) . .
C01W O11 C02W C03B -169.2(3) . .
C02E C02G C02X C032 177.0(3) . .
C01Y C026 C02Y C034 178.5(3) . .
C027 O10 C02Z C02S 178.2(2) . .
C033 C02S C02Z O10 177.5(3) . .
O005 C025 C031 C037 59.8(3) . .
C02Z C02S C033 C038 177.4(3) . .
C025 C031 C037 C03D 62.4(4) . .
C02O C02V C039 C03C -177.5(3) . .
O11 C02W C03B C40 39.7(17) . .
O11 C02W C03B C03E 73.4(5) . .
C40 C03B C03E C41 -50.7(11) . .
C02W C03B C03E C41 -177.6(5) . .
C02W C03B C40 C03G -172.2(10) . .
C03E C03B C40 C03G 120(2) . .
